data_7135529
loop_
_publ_author_name
'Wang, Jie'
'Xu, Xue-Cen'
'Gong, Yue'
'Meng, Yu-Xuan'
'Zhao, Yu-Long'

_publ_section_title
;
 Visible-light-induced generation of alkenyl radicals from alkenyl
 sulfonium salts: direct synthesis of 11-alkenyl-substituted
 dibenzodiazepines.
;
_journal_issue 7
_journal_name_full 'Chemical communications (Cambridge, England)'
_journal_page_first 2330
_journal_page_last 2334
_journal_paper_doi 10.1039/d5cc06510k
_journal_volume 62
_journal_year 2026
_chemical_formula_moiety '3(C28 H26 N2 O2 S2), C28 H27 N2 O2 S2'
_chemical_formula_sum 'C112 H105 N8 O8 S8'
_chemical_formula_weight 1947.51
_space_group_crystal_system triclinic
_space_group_IT_number 2
_space_group_name_Hall '-P 1'
_space_group_name_H-M_alt 'P -1'
_atom_sites_solution_hydrogens geom
_audit_creation_date 2025-10-17
_audit_creation_method
;
Olex2 1.5-alpha
(compiled 2023.03.06 svn.rbb2c1857 for OlexSys, GUI svn.r6748)
;
_audit_update_record
;
2025-11-03 deposited with the CCDC.	2025-12-23 downloaded from the CCDC.
;
_cell_angle_alpha 89.436(2)
_cell_angle_beta 73.799(2)
_cell_angle_gamma 87.024(2)
_cell_formula_units_Z 2
_cell_length_a 14.0675(6)
_cell_length_b 16.7852(7)
_cell_length_c 21.3193(9)
_cell_measurement_reflns_used 9886
_cell_measurement_temperature 173.0
_cell_measurement_theta_max 63.700
_cell_measurement_theta_min 3.276
_cell_volume 4827.6(4)
_computing_cell_refinement 'SAINT V8.38A (Bruker, 2018)'
_computing_data_reduction 'SAINT V8.38A (Bruker, 2018)'
_computing_molecular_graphics 'Olex2 1.5-alpha (Dolomanov et al., 2009)'
_computing_publication_material 'Olex2 1.5-alpha (Dolomanov et al., 2009)'
_computing_structure_refinement 'SHELXL 2019/3 (Sheldrick, 2015)'
_computing_structure_solution 'SHELXT 2014/5 (Sheldrick, 2014)'
_diffrn_ambient_temperature 173.0
_diffrn_measured_fraction_theta_full 0.978
_diffrn_measured_fraction_theta_max 0.978
_diffrn_measurement_device_type 'Bruker APEX-II CCD'
_diffrn_measurement_method '\f and \w scans'
_diffrn_radiation_type CuK\a
_diffrn_radiation_wavelength 1.54178
_diffrn_reflns_av_R_equivalents 0.0586
_diffrn_reflns_av_unetI/netI 0.0797
_diffrn_reflns_Laue_measured_fraction_full 0.978
_diffrn_reflns_Laue_measured_fraction_max 0.978
_diffrn_reflns_limit_h_max 16
_diffrn_reflns_limit_h_min -16
_diffrn_reflns_limit_k_max 19
_diffrn_reflns_limit_k_min -19
_diffrn_reflns_limit_l_max 24
_diffrn_reflns_limit_l_min -24
_diffrn_reflns_number 35455
_diffrn_reflns_point_group_measured_fraction_full 0.978
_diffrn_reflns_point_group_measured_fraction_max 0.978
_diffrn_reflns_theta_full 63.679
_diffrn_reflns_theta_max 63.679
_diffrn_reflns_theta_min 2.158
_diffrn_source_current 1.0
_diffrn_source_power 0.05
_diffrn_source_voltage 50.0
_diffrn_standards_number 0
_exptl_absorpt_coefficient_mu 2.225
_exptl_absorpt_correction_T_max 0.7524
_exptl_absorpt_correction_T_min 0.5121
_exptl_absorpt_correction_type none
_exptl_absorpt_process_details
;
SADABS-2016/2 (Bruker,2016/2) was used for absorption correction.
wR2(int) was 0.1460 before and 0.0607 after correction.
The Ratio of minimum to maximum transmission is 0.6806.
The \l/2 correction factor is Not present.
;
_exptl_crystal_density_diffrn 1.340
_exptl_crystal_description block
_exptl_crystal_F_000 2050
_refine_diff_density_max 1.144
_refine_diff_density_min -0.595
_refine_diff_density_rms 0.069
_refine_ls_extinction_method none
_refine_ls_goodness_of_fit_ref 1.055
_refine_ls_hydrogen_treatment constr
_refine_ls_matrix_type full
_refine_ls_number_parameters 1241
_refine_ls_number_reflns 15556
_refine_ls_number_restraints 2682
_refine_ls_restrained_S_all 1.006
_refine_ls_R_factor_all 0.0990
_refine_ls_R_factor_gt 0.0645
_refine_ls_shift/su_max 0.001
_refine_ls_shift/su_mean 0.000
_refine_ls_structure_factor_coef Fsqd
_refine_ls_weighting_details 'w=1/[\s^2^(Fo^2^)+(0.0290P)^2^+11.1123P] where P=(Fo^2^+2Fc^2^)/3'
_refine_ls_weighting_scheme calc
_refine_ls_wR_factor_gt 0.1360
_refine_ls_wR_factor_ref 0.1504
_reflns_Friedel_coverage 0.000
_reflns_number_gt 11078
_reflns_number_total 15556
_reflns_threshold_expression 'I > 2\s(I)'
_cod_data_source_file d5cc06510k2.cif
_cod_data_source_block zhaoyl241025_1_0m
_cod_database_code 7135529
_shelx_shelxl_version_number 2019/3
_shelx_space_group_comment
;
The symmetry employed for this shelxl refinement is uniquely defined
by the following loop, which should always be used as a source of
symmetry information in preference to the above space-group names.
They are only intended as comments.
;
_olex2_refinement_description
;
1. Fixed Uiso
 At 1.2 times of:
  All C(H) groups, All C(H,H) groups, All N(H) groups
 At 1.5 times of:
  All C(H,H,H) groups
2. Uiso/Uaniso restraints and constraints
C00U \\sim C00S \\sim C00P \\sim C00T \\sim C00X \\sim C00V \\sim C00W \\sim
C00Z \\sim C00R \\sim C00Y \\sim C00Q \\sim C00O \\sim C01D \\sim C01F \\sim
C01G \\sim C01E \\sim C01C \\sim C01B \\sim C01A \\sim C01N \\sim C01K \\sim
C01H \\sim C01U \\sim C01S \\sim C01T \\sim C01V \\sim C01X \\sim C01Y \\sim
C01Q \\sim C01W \\sim C01J \\sim C01P \\sim C01Z \\sim C01O \\sim C01R \\sim
C01L \\sim C01I \\sim C01M \\sim C02Z \\sim C02G \\sim C02H \\sim C02L \\sim
C02D \\sim C02K \\sim C02J \\sim C02I \\sim C02M \\sim C02Y \\sim C02A \\sim
C02Q \\sim C02B \\sim C02F \\sim C02C \\sim C02V \\sim C02O \\sim C02E \\sim
C02U \\sim C02S \\sim C02W \\sim C02N \\sim C02X \\sim C02R \\sim C02P \\sim
C03F \\sim C03G \\sim C03B \\sim C03I \\sim C03J \\sim C03A \\sim C03N \\sim
C03H \\sim C03Q \\sim C03R \\sim C03P \\sim C03M \\sim C03C \\sim C03O \\sim
C03E \\sim C03K \\sim C03L \\sim C03D \\sim C010 \\sim C011 \\sim C012 \\sim
C013 \\sim C014 \\sim C015 \\sim C016 \\sim C017 \\sim C018 \\sim C019 \\sim
C020 \\sim C021 \\sim C022 \\sim C023 \\sim C024 \\sim C025 \\sim C026 \\sim
C027 \\sim C028 \\sim C029 \\sim C030 \\sim C031 \\sim C032 \\sim C033 \\sim
C034 \\sim C035 \\sim C036 \\sim C037 \\sim C038 \\sim C039 \\sim C2: within
3.8A with sigma of 0.01 and sigma for terminal atoms of 0.02 within 3.8A
Uanis(C03N) \\sim Ueq: with sigma of 0.01 and sigma for terminal atoms of 0.02
3.a Secondary CH2 refined with riding coordinates:
 C02Z(H02E,H02G), C03A(H6,HD), C03P(H03D,H03E), C03M(H2,HK), C03C(H8,HL),
 C03O(H03F,H03G), C033(H03T,H03U), C039(H4,HS)
3.b Aromatic/amide H refined with riding coordinates:
 N00G(H00G), C00T(H00T), C01G(H01G), C01E(H01E), C01T(H01T), C01W(H01W),
 C01J(H01J), C01P(H01P), C01L(H01L), C01I(H01I), C02H(H02O), C02L(H02L),
 C02D(H02D), C02J(H02P), C02I(H02I), C02M(H02M), C02Y(H02Y), C02F(H02F),
 C02C(H02Q), C02V(H02V), C02E(H02H), C02U(H02U), C02S(H02S), C02W(H02W),
 C02N(H02R), C02P(H02T), C03F(H03O), C03L(H03S), C03D(H03K), C015(H015),
 C018(H018), C020(H020), C021(H021), C022(H022), C023(H023), C025(H025),
 C027(H027), C029(H029), C030(H030), C031(H031), C032(H032)
3.c Idealised Me refined as rotating group:
 C02G(H02J,H02K,H02N), C02X(H02A,H02B,H02C), C03G(H03Z,H,HA), C03B(H03P,H03Q,
 H03R), C03I(H5,HB,HC), C03J(H03A,H03B,H03C), C03H(H03,HE,HF), C03Q(H1,HG,HH),
 C03R(H7,HI,HJ), C03E(H9,HM,HN), C03K(H03H,H03I,H03J), C035(H03V,H03W,H03X),
 C036(H03Y,HO,HP), C037(H3,HQ,HR), C038(H03L,H03M,H03N), C2(H2A,H2B,H2C)
;
_olex2_submission_special_instructions 'No special instructions were received'

loop_
_space_group_symop_operation_xyz
'x, y, z'
'-x, -y, -z'

loop_
_atom_site_label
_atom_site_type_symbol
_atom_site_fract_x
_atom_site_fract_y
_atom_site_fract_z
_atom_site_U_iso_or_equiv
_atom_site_adp_type
_atom_site_occupancy
_atom_site_site_symmetry_order
_atom_site_calc_flag
_atom_site_refinement_flags_posn
_atom_site_refinement_flags_adp
_atom_site_refinement_flags_occupancy
_atom_site_disorder_assembly
_atom_site_disorder_group
S001 S 0.18448(7) 0.33250(6) 0.23738(5) 0.0263(2) Uani 1 1 d . . . . .
S002 S 0.26425(7) 0.25545(6) 0.10866(5) 0.0263(2) Uani 1 1 d . . . . .
S003 S 0.52317(7) 0.23545(6) 0.36529(5) 0.0278(2) Uani 1 1 d . . . . .
S004 S -0.20689(8) 0.26099(7) 0.62666(6) 0.0333(3) Uani 1 1 d . . . . .
S005 S 0.44448(7) 0.15475(7) 0.49073(5) 0.0315(3) Uani 1 1 d . . . . .
S006 S -0.09224(7) 0.15566(6) 0.99239(5) 0.0294(3) Uani 1 1 d . . . . .
S007 S -0.28821(8) 0.35479(7) 0.74737(6) 0.0351(3) Uani 1 1 d . . . . .
S008 S -0.03526(8) 0.24289(6) 0.86801(5) 0.0305(3) Uani 1 1 d . . . . .
O009 O 0.4588(2) 0.27764(18) 0.06523(14) 0.0351(7) Uani 1 1 d . . . . .
O00B O -0.0151(2) 0.2762(2) 0.58586(15) 0.0421(8) Uani 1 1 d . . . . .
O00A O 0.7179(2) 0.2185(2) 0.33078(15) 0.0409(8) Uani 1 1 d . . . . .
O00H O 0.1582(2) 0.2305(2) 0.82003(16) 0.0495(9) Uani 1 1 d . . . . .
N00F N 0.3485(2) 0.37413(19) 0.28063(16) 0.0230(7) Uani 1 1 d . . . . .
N00C N 0.6069(2) 0.12508(18) 0.54446(16) 0.0222(7) Uani 1 1 d . . . . .
O00D O 0.1415(2) -0.0650(2) 1.23569(16) 0.0499(9) Uani 1 1 d . . . . .
N00J N 0.2820(2) 0.05708(19) 1.02882(16) 0.0243(8) Uani 1 1 d . . . . .
N00K N 0.7864(2) 0.0459(2) 0.55784(17) 0.0267(8) Uani 1 1 d . . . . .
O00E O -0.1412(2) 0.57478(19) 1.01327(15) 0.0448(8) Uani 1 1 d . . . . .
N00I N 0.0858(2) 0.12303(18) 1.03037(16) 0.0221(7) Uani 1 1 d . . . . .
O00M O 0.5892(3) -0.0556(2) 0.76760(16) 0.0619(11) Uani 1 1 d . . . . .
N00L N 0.0483(2) 0.4744(2) 0.79770(16) 0.0261(8) Uani 1 1 d . . . . .
N00G N -0.1244(2) 0.39248(18) 0.79357(16) 0.0232(8) Uani 1 1 d . . . . .
H00G H -0.159168 0.349779 0.803894 0.028 Uiso 1 1 calc R U . . .
C00U C 0.2048(3) 0.0492(2) 0.93998(19) 0.0222(8) Uani 1 1 d . U . . .
C00S C 0.4613(3) 0.4530(2) 0.1959(2) 0.0237(8) Uani 1 1 d . U . . .
C00P C 0.3962(3) 0.3859(2) 0.2210(2) 0.0217(8) Uani 1 1 d . U . . .
C00T C 0.3056(3) 0.2189(2) 0.9298(2) 0.0265(9) Uani 1 1 d . U . . .
H00T H 0.253890 0.232281 0.968206 0.032 Uiso 1 1 calc R U . . .
C00X C 0.6579(3) 0.1080(2) 0.4858(2) 0.0209(8) Uani 1 1 d . U . . .
C00V C -0.0407(3) 0.4828(2) 0.8496(2) 0.0246(8) Uani 1 1 d . U . . .
C00W C 0.5687(3) 0.3044(2) 0.1269(2) 0.0244(8) Uani 1 1 d . U . . .
C00Z C 0.7225(3) 0.0356(2) 0.46387(19) 0.0225(8) Uani 1 1 d . U . . .
C00R C -0.1243(3) 0.4456(2) 0.8443(2) 0.0231(8) Uani 1 1 d . U . . .
C00Y C -0.0213(3) 0.4730(2) 0.70534(19) 0.0231(8) Uani 1 1 d . U . . .
C00Q C 0.6436(3) 0.1624(2) 0.43302(19) 0.0201(8) Uani 1 1 d . U . . .
C00O C 0.8313(3) 0.1811(2) 0.38906(19) 0.0224(8) Uani 1 1 d . U . . .
N00N N 0.5340(2) 0.4362(2) 0.28614(17) 0.0302(8) Uani 1 1 d . . . . .
C01D C 0.4680(3) 0.3045(2) 0.1167(2) 0.0247(8) Uani 1 1 d . U . . .
C01F C 0.6083(3) 0.0743(2) 0.59767(19) 0.0238(8) Uani 1 1 d . U . . .
C01G C 0.5849(3) 0.2795(2) 0.1856(2) 0.0279(9) Uani 1 1 d . U . . .
H01G H 0.530315 0.266207 0.221128 0.033 Uiso 1 1 calc R U . . .
C01E C 0.1286(3) 0.3190(2) 0.6927(2) 0.0277(9) Uani 1 1 d . U . . .
H01E H 0.080049 0.314299 0.733517 0.033 Uiso 1 1 calc R U . . .
C01C C 0.0407(3) 0.5079(2) 0.7371(2) 0.0251(8) Uani 1 1 d . U . . .
C01B C 0.3822(3) 0.3319(2) 0.17025(19) 0.0212(8) Uani 1 1 d . U . . .
C01A C 0.1002(3) 0.3235(2) 0.6351(2) 0.0256(8) Uani 1 1 d . U . . .
C01N C 0.7876(3) 0.0064(2) 0.4987(2) 0.0247(8) Uani 1 1 d . U . . .
C01K C 0.2720(3) -0.0419(2) 0.8479(2) 0.0282(9) Uani 1 1 d . U . . .
C01H C 0.1308(3) 0.1144(2) 0.9694(2) 0.0215(8) Uani 1 1 d . U . . .
C01U C 0.5492(3) 0.1826(2) 0.43012(19) 0.0215(8) Uani 1 1 d . U . . .
C01S C 0.5168(3) 0.5530(2) 0.1117(2) 0.0289(9) Uani 1 1 d . U . . .
C01T C 0.9111(3) 0.1664(2) 0.3338(2) 0.0263(9) Uani 1 1 d . U . . .
H01T H 0.899411 0.153915 0.293295 0.032 Uiso 1 1 calc R U . . .
C01V C 0.1015(3) 0.1701(2) 0.92273(19) 0.0236(8) Uani 1 1 d . U . . .
C01X C 0.0233(3) 0.5679(2) 0.6162(2) 0.0297(9) Uani 1 1 d . U . . .
C01Y C 0.5290(3) 0.4769(2) 0.2277(2) 0.0276(8) Uani 1 1 d . U . . .
C01Q C -0.0897(3) 0.3426(2) 0.68535(19) 0.0223(8) Uani 1 1 d . U . . .
C01W C 0.2282(3) 0.3213(2) 0.6902(2) 0.0303(9) Uani 1 1 d . U . . .
H01W H 0.246967 0.317834 0.729650 0.036 Uiso 1 1 calc R U . . .
C01J C 0.9478(3) 0.2006(2) 0.4513(2) 0.0237(8) Uani 1 1 d . U . . .
H01J H 0.960008 0.211761 0.491929 0.028 Uiso 1 1 calc R U . . .
C01P C 0.6801(3) 0.2738(2) 0.1928(2) 0.0285(9) Uani 1 1 d . U . . .
H01P H 0.689852 0.255951 0.233056 0.034 Uiso 1 1 calc R U . . .
C01Z C 0.1788(3) 0.2027(2) 0.8682(2) 0.0270(9) Uani 1 1 d . U . . .
C01O C 0.6947(3) 0.0383(2) 0.6072(2) 0.0257(8) Uani 1 1 d . U . . .
C01R C 0.2882(3) 0.3099(2) 0.17222(19) 0.0212(8) Uani 1 1 d . U . . .
C01L C 0.4552(3) 0.4919(2) 0.1386(2) 0.0259(8) Uani 1 1 d . U . . .
H01L H 0.407858 0.476073 0.117539 0.031 Uiso 1 1 calc R U . . .
C01I C 0.7204(3) -0.0033(2) 0.4071(2) 0.0252(8) Uani 1 1 d . U . . .
H01I H 0.676044 0.016854 0.383635 0.030 Uiso 1 1 calc R U . . .
C01M C 1.0270(3) 0.1892(2) 0.3960(2) 0.0262(9) Uani 1 1 d . U . . .
C02Z C 0.1374(3) 0.2362(2) 0.1519(2) 0.0299(10) Uani 1 1 d . U . . .
H02E H 0.098461 0.228261 0.120504 0.036 Uiso 1 1 calc R U . . .
H02G H 0.135301 0.187491 0.178690 0.036 Uiso 1 1 calc R U . . .
C02G C 0.3775(3) 0.0527(3) 1.0428(2) 0.0316(10) Uani 1 1 d . U . . .
H02J H 0.394190 -0.002594 1.052565 0.047 Uiso 1 1 calc R U . . .
H02K H 0.374275 0.086713 1.080495 0.047 Uiso 1 1 calc R U . . .
H02N H 0.428493 0.070986 1.004721 0.047 Uiso 1 1 calc R U . . .
C02H C 0.4572(3) 0.1806(3) 0.8188(2) 0.0371(10) Uani 1 1 d . U . . .
H02O H 0.508956 0.167161 0.780513 0.045 Uiso 1 1 calc R U . . .
C02L C 0.2713(3) 0.4381(3) 0.3828(2) 0.0349(10) Uani 1 1 d . U . . .
H02L H 0.210471 0.419300 0.379248 0.042 Uiso 1 1 calc R U . . .
C02D C -0.0288(3) 0.5029(2) 0.6458(2) 0.0271(9) Uani 1 1 d . U . . .
H02D H -0.070822 0.478247 0.624590 0.033 Uiso 1 1 calc R U . . .
C02K C -0.1319(3) 0.5333(2) 0.9562(2) 0.0320(10) Uani 1 1 d . U . . .
C02J C 0.0295(3) 0.0109(3) 1.1844(2) 0.0309(10) Uani 1 1 d . U . . .
H02P H -0.027677 0.000184 1.218901 0.037 Uiso 1 1 calc R U . . .
C02I C 0.0844(3) 0.6016(3) 0.6484(2) 0.0349(10) Uani 1 1 d . U . . .
H02I H 0.121100 0.645975 0.629349 0.042 Uiso 1 1 calc R U . . .
C02M C 0.0934(3) 0.5724(2) 0.7078(2) 0.0314(9) Uani 1 1 d . U . . .
H02M H 0.136115 0.596908 0.728534 0.038 Uiso 1 1 calc R U . . .
C02Y C 0.5145(3) 0.0233(3) 0.7019(2) 0.0367(10) Uani 1 1 d . U . . .
H02Y H 0.452598 0.017720 0.733572 0.044 Uiso 1 1 calc R U . . .
C02A C 0.4802(3) 0.1961(3) 0.8765(2) 0.0325(10) Uani 1 1 d . U . . .
C02Q C 0.5996(4) -0.0126(3) 0.7112(2) 0.0359(10) Uani 1 1 d . U . . .
C02B C 0.0029(3) 0.1874(2) 0.92712(19) 0.0232(8) Uani 1 1 d . U . . .
C02F C -0.2108(3) 0.4527(2) 0.8964(2) 0.0292(9) Uani 1 1 d . U . . .
H02F H -0.267720 0.426465 0.893529 0.035 Uiso 1 1 calc R U . . .
C02C C 0.3495(3) -0.0355(2) 0.9358(2) 0.0310(9) Uani 1 1 d . U . . .
H02Q H 0.400252 -0.054180 0.954657 0.037 Uiso 1 1 calc R U . . .
O02T O 0.3793(4) 0.5422(3) 0.4970(2) 0.0874(15) Uani 1 1 d . . . . .
C02V C 0.6495(3) 0.3259(2) 0.0765(2) 0.0278(9) Uani 1 1 d . U . . .
H02V H 0.639947 0.343685 0.036196 0.033 Uiso 1 1 calc R U . . .
C02O C 0.7809(3) -0.0707(2) 0.3833(2) 0.0319(10) Uani 1 1 d . U . . .
C02E C 0.6894(3) -0.0046(3) 0.6651(2) 0.0336(10) Uani 1 1 d . U . . .
H02H H 0.748185 -0.028281 0.672435 0.040 Uiso 1 1 calc R U . . .
C02U C 0.1730(3) 0.3329(3) 0.5763(2) 0.0340(10) Uani 1 1 d . U . . .
H02U H 0.154857 0.336971 0.536608 0.041 Uiso 1 1 calc R U . . .
C02S C 0.8476(3) -0.0965(3) 0.4173(2) 0.0373(11) Uani 1 1 d . U . . .
H02S H 0.891972 -0.141031 0.401280 0.045 Uiso 1 1 calc R U . . .
C02W C 0.5917(3) 0.5374(2) 0.2002(2) 0.0326(9) Uani 1 1 d . U . . .
H02W H 0.639195 0.553558 0.221000 0.039 Uiso 1 1 calc R U . . .
C02N C 0.3599(3) 0.1846(3) 0.8164(2) 0.0321(9) Uani 1 1 d . U . . .
H02R H 0.345445 0.175163 0.776263 0.039 Uiso 1 1 calc R U . . .
C02X C 0.1426(3) 0.4821(3) 0.8127(2) 0.0351(10) Uani 1 1 d . U . . .
H02A H 0.149429 0.537880 0.823118 0.053 Uiso 1 1 calc R U . . .
H02B H 0.197259 0.465075 0.774767 0.053 Uiso 1 1 calc R U . . .
H02C H 0.144535 0.448487 0.850202 0.053 Uiso 1 1 calc R U . . .
C02R C -0.1829(3) 0.3211(2) 0.6862(2) 0.0261(9) Uani 1 1 d . U . . .
C02P C 0.3461(3) -0.0663(3) 0.8761(2) 0.0357(10) Uani 1 1 d . U . . .
H02T H 0.395774 -0.104873 0.854158 0.043 Uiso 1 1 calc R U . . .
C03F C 0.2722(4) 0.4795(3) 0.4393(2) 0.0455(11) Uani 1 1 d . U . . .
H03O H 0.212876 0.491232 0.472984 0.055 Uiso 1 1 calc R U . . .
C03G C 0.8769(3) 0.0390(3) 0.5779(2) 0.0417(11) Uani 1 1 d . U . . .
H03Z H 0.888911 -0.016412 0.589725 0.063 Uiso 1 1 calc R U . . .
H H 0.870218 0.073767 0.615705 0.063 Uiso 1 1 calc R U . . .
HA H 0.932643 0.055014 0.541812 0.063 Uiso 1 1 calc R U . . .
C03B C 0.5076(4) 0.5944(3) 0.0500(2) 0.0400(12) Uani 1 1 d . U . . .
H03P H 0.474505 0.560067 0.026655 0.060 Uiso 1 1 calc R U . . .
H03Q H 0.573808 0.605010 0.022007 0.060 Uiso 1 1 calc R U . . .
H03R H 0.468598 0.644887 0.061540 0.060 Uiso 1 1 calc R U . . .
C03I C 0.5863(3) 0.1910(3) 0.8792(3) 0.0500(13) Uani 1 1 d . U . . .
H5 H 0.621307 0.144576 0.854003 0.075 Uiso 1 1 calc R U . . .
HB H 0.587800 0.185670 0.924720 0.075 Uiso 1 1 calc R U . . .
HC H 0.618648 0.239608 0.860619 0.075 Uiso 1 1 calc R U . . .
C03J C -0.0666(4) 0.6275(3) 1.0148(2) 0.0466(13) Uani 1 1 d . U . . .
H03A H -0.062195 0.667829 0.980662 0.070 Uiso 1 1 calc R U . . .
H03B H -0.002810 0.597422 1.007151 0.070 Uiso 1 1 calc R U . . .
H03C H -0.083190 0.653817 1.057582 0.070 Uiso 1 1 calc R U . . .
C03A C -0.1660(3) 0.2506(3) 0.9128(2) 0.0325(10) Uani 1 1 d . U . . .
H6 H -0.180188 0.298504 0.941286 0.039 Uiso 1 1 calc R U . . .
HD H -0.207053 0.255580 0.881887 0.039 Uiso 1 1 calc R U . . .
C03N C 0.3632(4) 0.5026(3) 0.4441(2) 0.0465(11) Uani 1 1 d . U . . .
C03H C 0.7736(4) -0.1129(3) 0.3230(2) 0.0494(13) Uani 1 1 d . U . . .
H03 H 0.735464 -0.160553 0.335674 0.074 Uiso 1 1 calc R U . . .
HE H 0.840263 -0.128516 0.295701 0.074 Uiso 1 1 calc R U . . .
HF H 0.740217 -0.077027 0.298358 0.074 Uiso 1 1 calc R U . . .
C03Q C 0.6608(4) -0.1153(3) 0.7688(2) 0.0535(14) Uani 1 1 d . U . . .
H1 H 0.670849 -0.150314 0.730786 0.080 Uiso 1 1 calc R U . . .
HG H 0.638864 -0.146439 0.808901 0.080 Uiso 1 1 calc R U . . .
HH H 0.723250 -0.091131 0.767615 0.080 Uiso 1 1 calc R U . . .
C03R C 0.0594(4) -0.1030(3) 1.2763(3) 0.0560(14) Uani 1 1 d . U . . .
H7 H 0.024750 -0.129854 1.249229 0.084 Uiso 1 1 calc R U . . .
HI H 0.014060 -0.063107 1.304196 0.084 Uiso 1 1 calc R U . . .
HJ H 0.082591 -0.142365 1.303726 0.084 Uiso 1 1 calc R U . . .
C03P C -0.3376(3) 0.2529(3) 0.6667(3) 0.0455(12) Uani 1 1 d . U . . .
H03D H -0.373720 0.242938 0.633978 0.055 Uiso 1 1 calc R U . . .
H03E H -0.347578 0.208156 0.698010 0.055 Uiso 1 1 calc R U . . .
C03M C 0.3595(3) 0.1717(3) 0.4414(2) 0.0401(11) Uani 1 1 d . U . . .
H2 H 0.362288 0.125050 0.412832 0.048 Uiso 1 1 calc R U . . .
HK H 0.290857 0.180102 0.469764 0.048 Uiso 1 1 calc R U . . .
C03C C -0.1900(3) 0.1766(3) 0.9534(2) 0.0346(10) Uani 1 1 d . U . . .
H8 H -0.194468 0.131110 0.925358 0.041 Uiso 1 1 calc R U . . .
HL H -0.254524 0.185033 0.986887 0.041 Uiso 1 1 calc R U . . .
C03O C -0.3759(3) 0.3312(3) 0.7023(3) 0.0455(12) Uani 1 1 d . U . . .
H03F H -0.442731 0.325687 0.732633 0.055 Uiso 1 1 calc R U . . .
H03G H -0.379821 0.374047 0.670723 0.055 Uiso 1 1 calc R U . . .
C03E C 0.2658(4) -0.0761(3) 0.7840(2) 0.0414(12) Uani 1 1 d . U . . .
H9 H 0.331759 -0.096302 0.758611 0.062 Uiso 1 1 calc R U . . .
HM H 0.241019 -0.034428 0.759256 0.062 Uiso 1 1 calc R U . . .
HN H 0.220472 -0.119917 0.792780 0.062 Uiso 1 1 calc R U . . .
C03K C 0.4090(3) 0.3242(3) 0.6293(3) 0.0495(13) Uani 1 1 d . U . . .
H03H H 0.416416 0.341835 0.671284 0.074 Uiso 1 1 calc R U . . .
H03I H 0.445204 0.358916 0.594465 0.074 Uiso 1 1 calc R U . . .
H03J H 0.435811 0.269127 0.620537 0.074 Uiso 1 1 calc R U . . .
C03L C 0.4494(4) 0.4874(3) 0.3955(2) 0.0420(11) Uani 1 1 d . U . . .
H03S H 0.510762 0.502541 0.400963 0.050 Uiso 1 1 calc R U . . .
C03D C 0.2713(3) 0.3364(3) 0.5752(2) 0.0399(11) Uani 1 1 d . U . . .
H03K H 0.319756 0.344284 0.534806 0.048 Uiso 1 1 calc R U . . .
C010 C 0.1029(3) 0.0709(2) 1.07857(19) 0.0228(8) Uani 1 1 d . U . . .
C011 C 0.7287(3) 0.1876(2) 0.3814(2) 0.0240(8) Uani 1 1 d . U . . .
C012 C -0.0773(3) 0.4021(2) 0.7334(2) 0.0222(8) Uani 1 1 d . U . . .
C013 C -0.0037(3) 0.3126(2) 0.6328(2) 0.0265(9) Uani 1 1 d . U . . .
C014 C 0.2832(3) 0.2022(2) 0.8721(2) 0.0257(8) Uani 1 1 d . U . . .
C015 C 0.2032(3) 0.0166(2) 0.8799(2) 0.0259(8) Uani 1 1 d . U . . .
H015 H 0.153106 0.035428 0.860584 0.031 Uiso 1 1 calc R U . . .
C016 C 0.2794(3) 0.0222(2) 0.9679(2) 0.0237(8) Uani 1 1 d . U . . .
C017 C 0.1974(3) 0.0416(2) 1.08151(19) 0.0230(8) Uani 1 1 d . U . . .
C018 C 0.8504(3) 0.1960(2) 0.44839(19) 0.0230(8) Uani 1 1 d . U . . .
H018 H 0.796989 0.203063 0.486960 0.028 Uiso 1 1 calc R U . . .
C019 C 0.3556(3) 0.4238(2) 0.3323(2) 0.0262(8) Uani 1 1 d . U . . .
C020 C 0.2061(3) -0.0009(2) 1.1362(2) 0.0276(9) Uani 1 1 d . U . . .
H020 H 0.269929 -0.018529 1.139234 0.033 Uiso 1 1 calc R U . . .
C021 C 0.5198(3) 0.0676(2) 0.6464(2) 0.0302(9) Uani 1 1 d . U . . .
H021 H 0.461170 0.094231 0.641257 0.036 Uiso 1 1 calc R U . . .
C022 C 0.0215(3) 0.0557(2) 1.1311(2) 0.0273(9) Uani 1 1 d . U . . .
H022 H -0.042039 0.076893 1.130362 0.033 Uiso 1 1 calc R U . . .
C023 C 0.4037(3) 0.2160(2) 0.9314(2) 0.0303(9) Uani 1 1 d . U . . .
H023 H 0.418504 0.228013 0.970997 0.036 Uiso 1 1 calc R U . . .
C024 C 0.7605(3) 0.2935(2) 0.1426(2) 0.0267(9) Uani 1 1 d . U . . .
C025 C -0.0442(3) 0.5261(2) 0.9061(2) 0.0292(9) Uani 1 1 d . U . . .
H025 H 0.013324 0.550468 0.910157 0.035 Uiso 1 1 calc R U . . .
C026 C 0.4465(3) 0.4499(2) 0.3385(2) 0.0306(9) Uani 1 1 d . U . . .
C027 C 1.0070(3) 0.1700(2) 0.3380(2) 0.0291(9) Uani 1 1 d . U . . .
H027 H 1.060630 0.158985 0.300168 0.035 Uiso 1 1 calc R U . . .
C028 C 0.1225(3) -0.0180(3) 1.1865(2) 0.0325(10) Uani 1 1 d . U . . .
C029 C 0.8511(3) -0.0591(2) 0.4740(2) 0.0311(9) Uani 1 1 d . U . . .
H029 H 0.897449 -0.078281 0.496303 0.037 Uiso 1 1 calc R U . . .
C030 C -0.2159(3) 0.4964(2) 0.9514(2) 0.0330(10) Uani 1 1 d . U . . .
H030 H -0.275919 0.501395 0.985656 0.040 Uiso 1 1 calc R U . . .
C031 C 0.5856(3) 0.5739(3) 0.1431(2) 0.0349(10) Uani 1 1 d . U . . .
H031 H 0.629744 0.614436 0.125012 0.042 Uiso 1 1 calc R U . . .
C032 C 0.7436(3) 0.3216(3) 0.0846(2) 0.0314(9) Uani 1 1 d . U . . .
H032 H 0.797751 0.338036 0.050165 0.038 Uiso 1 1 calc R U . . .
C033 C 0.0945(3) 0.3075(3) 0.1952(2) 0.0314(10) Uani 1 1 d . U . . .
H03T H 0.031317 0.294525 0.227135 0.038 Uiso 1 1 calc R U . . .
H03U H 0.081340 0.353202 0.168556 0.038 Uiso 1 1 calc R U . . .
C034 C 0.3005(3) 0.3286(2) 0.6317(2) 0.0322(10) Uani 1 1 d . U . . .
C035 C 0.8645(3) 0.2826(3) 0.1500(2) 0.0372(11) Uani 1 1 d . U . . .
H03V H 0.861005 0.270455 0.195600 0.056 Uiso 1 1 calc R U . . .
H03W H 0.899496 0.331752 0.137142 0.056 Uiso 1 1 calc R U . . .
H03X H 0.900306 0.238506 0.121933 0.056 Uiso 1 1 calc R U . . .
C036 C 0.6290(3) 0.4352(3) 0.3014(2) 0.0408(11) Uani 1 1 d . U . . .
H03Y H 0.682445 0.419130 0.262547 0.061 Uiso 1 1 calc R U . . .
HO H 0.628413 0.397238 0.336735 0.061 Uiso 1 1 calc R U . . .
HP H 0.640031 0.488656 0.315280 0.061 Uiso 1 1 calc R U . . .
C037 C 1.1317(3) 0.2012(3) 0.3980(2) 0.0361(11) Uani 1 1 d . U . . .
H3 H 1.160425 0.242456 0.366657 0.054 Uiso 1 1 calc R U . . .
HQ H 1.171498 0.151024 0.386676 0.054 Uiso 1 1 calc R U . . .
HR H 1.131055 0.217828 0.442080 0.054 Uiso 1 1 calc R U . . .
C038 C 0.0137(4) 0.5986(3) 0.5512(2) 0.0408(12) Uani 1 1 d . U . . .
H03L H -0.006592 0.555554 0.527709 0.061 Uiso 1 1 calc R U . . .
H03M H 0.077645 0.617004 0.525169 0.061 Uiso 1 1 calc R U . . .
H03N H -0.036265 0.642977 0.558509 0.061 Uiso 1 1 calc R U . . .
C039 C 0.3902(3) 0.2446(3) 0.4009(2) 0.0335(10) Uani 1 1 d . U . . .
H4 H 0.371949 0.293115 0.428549 0.040 Uiso 1 1 calc R U . . .
HS H 0.356204 0.248836 0.366019 0.040 Uiso 1 1 calc R U . . .
C2 C 0.2987(5) 0.5739(5) 0.5359(4) 0.099(2) Uani 1 1 d . U . . .
H2A H 0.251967 0.589276 0.510876 0.149 Uiso 1 1 calc R U . . .
H2B H 0.314280 0.621276 0.556942 0.149 Uiso 1 1 calc R U . . .
H2C H 0.268963 0.535138 0.569397 0.149 Uiso 1 1 calc R U . . .

loop_
_atom_site_aniso_label
_atom_site_aniso_U_11
_atom_site_aniso_U_22
_atom_site_aniso_U_33
_atom_site_aniso_U_23
_atom_site_aniso_U_13
_atom_site_aniso_U_12
S001 0.0202(5) 0.0302(6) 0.0287(6) -0.0040(4) -0.0068(4) -0.0028(4)
S002 0.0265(5) 0.0292(5) 0.0256(6) -0.0032(4) -0.0104(5) -0.0036(4)
S003 0.0226(5) 0.0351(6) 0.0277(6) 0.0101(5) -0.0103(5) -0.0036(4)
S004 0.0298(6) 0.0337(6) 0.0379(7) -0.0082(5) -0.0108(5) -0.0052(5)
S005 0.0179(5) 0.0444(6) 0.0324(6) 0.0142(5) -0.0074(5) -0.0055(5)
S006 0.0226(5) 0.0287(6) 0.0360(6) 0.0057(5) -0.0066(5) -0.0023(4)
S007 0.0215(5) 0.0394(6) 0.0417(7) -0.0107(5) -0.0038(5) -0.0038(5)
S008 0.0261(6) 0.0368(6) 0.0315(6) 0.0047(5) -0.0132(5) -0.0006(5)
O009 0.0286(17) 0.052(2) 0.0262(17) -0.0044(15) -0.0095(14) -0.0060(14)
O00B 0.0362(18) 0.056(2) 0.0341(19) -0.0168(16) -0.0105(15) 0.0020(15)
O00A 0.0292(17) 0.066(2) 0.0297(18) 0.0192(16) -0.0120(14) -0.0071(15)
O00H 0.0312(18) 0.083(3) 0.036(2) 0.0234(18) -0.0116(16) -0.0068(17)
N00F 0.0220(18) 0.0259(18) 0.0216(19) -0.0008(15) -0.0068(15) -0.0020(14)
N00C 0.0202(17) 0.0232(17) 0.0241(19) 0.0020(14) -0.0076(15) -0.0018(14)
O00D 0.044(2) 0.068(2) 0.041(2) 0.0229(18) -0.0169(17) -0.0127(17)
N00J 0.0187(17) 0.0280(18) 0.028(2) -0.0029(15) -0.0086(15) -0.0031(14)
N00K 0.0160(17) 0.034(2) 0.032(2) 0.0058(16) -0.0083(15) -0.0031(15)
O00E 0.056(2) 0.046(2) 0.0289(18) -0.0121(15) -0.0040(16) -0.0131(17)
N00I 0.0157(17) 0.0235(18) 0.028(2) 0.0012(15) -0.0075(15) -0.0025(14)
O00M 0.082(3) 0.063(2) 0.030(2) 0.0207(17) -0.0013(19) 0.021(2)
N00L 0.0196(18) 0.0323(19) 0.026(2) -0.0017(15) -0.0054(15) -0.0047(15)
N00G 0.0205(17) 0.0193(17) 0.029(2) 0.0017(15) -0.0046(15) -0.0031(14)
C00U 0.0207(16) 0.0199(16) 0.0261(18) -0.0004(14) -0.0056(15) -0.0054(14)
C00S 0.0217(16) 0.0227(16) 0.0281(18) 0.0025(15) -0.0087(15) -0.0045(14)
C00P 0.0189(16) 0.0240(17) 0.0253(18) 0.0029(15) -0.0121(15) 0.0013(14)
C00T 0.0258(18) 0.0270(18) 0.0258(19) 0.0011(16) -0.0041(16) -0.0085(16)
C00X 0.0172(16) 0.0199(16) 0.0277(18) 0.0005(15) -0.0091(15) -0.0058(14)
C00V 0.0264(19) 0.0223(18) 0.0252(19) 0.0017(15) -0.0076(16) -0.0003(15)
C00W 0.0243(17) 0.0228(17) 0.0263(18) 0.0011(15) -0.0077(15) 0.0010(15)
C00Z 0.0205(16) 0.0194(16) 0.0268(18) 0.0043(15) -0.0047(15) -0.0053(14)
C00R 0.0237(18) 0.0194(17) 0.0263(19) 0.0029(15) -0.0072(16) -0.0010(15)
C00Y 0.0233(17) 0.0177(16) 0.0271(18) -0.0008(15) -0.0049(15) -0.0028(14)
C00Q 0.0220(17) 0.0163(16) 0.0237(18) -0.0001(15) -0.0088(15) -0.0023(14)
C00O 0.0232(17) 0.0201(17) 0.0264(19) 0.0040(15) -0.0101(15) -0.0058(15)
N00N 0.0234(19) 0.041(2) 0.033(2) 0.0101(17) -0.0166(17) -0.0122(16)
C01D 0.0257(18) 0.0256(18) 0.0240(19) 0.0033(16) -0.0086(16) -0.0021(15)
C01F 0.0259(18) 0.0227(18) 0.0233(19) 0.0017(15) -0.0078(16) -0.0020(15)
C01G 0.0261(18) 0.0300(19) 0.0262(19) 0.0043(16) -0.0055(16) 0.0005(16)
C01E 0.0260(18) 0.0249(18) 0.029(2) 0.0018(16) -0.0032(16) 0.0025(16)
C01C 0.0242(17) 0.0206(17) 0.0279(19) -0.0010(15) -0.0032(15) 0.0005(15)
C01B 0.0208(17) 0.0212(17) 0.0232(18) 0.0036(15) -0.0084(15) -0.0024(15)
C01A 0.0268(18) 0.0213(17) 0.0270(19) 0.0008(15) -0.0050(16) 0.0000(15)
C01N 0.0206(17) 0.0226(17) 0.0284(19) 0.0050(15) -0.0022(15) -0.0059(15)
C01K 0.028(2) 0.0232(19) 0.030(2) -0.0044(17) -0.0017(18) -0.0058(17)
C01H 0.0170(16) 0.0218(16) 0.0285(19) -0.0024(15) -0.0096(15) -0.0062(14)
C01U 0.0208(18) 0.0198(18) 0.025(2) 0.0008(15) -0.0084(16) -0.0022(15)
C01S 0.029(2) 0.0241(19) 0.032(2) 0.0016(17) -0.0072(18) -0.0014(17)
C01T 0.0266(19) 0.033(2) 0.0200(19) 0.0007(16) -0.0071(16) -0.0043(17)
C01V 0.0243(18) 0.0235(18) 0.0240(19) -0.0032(15) -0.0082(16) -0.0012(15)
C01X 0.033(2) 0.0223(19) 0.030(2) 0.0001(17) -0.0031(18) -0.0002(17)
C01Y 0.0264(18) 0.0278(18) 0.0314(19) 0.0032(16) -0.0122(16) -0.0046(15)
C01Q 0.0246(18) 0.0170(17) 0.0259(19) 0.0027(15) -0.0078(15) -0.0034(15)
C01W 0.028(2) 0.028(2) 0.035(2) -0.0025(17) -0.0093(18) -0.0007(17)
C01J 0.0249(19) 0.0254(19) 0.025(2) 0.0033(16) -0.0136(16) -0.0078(16)
C01P 0.032(2) 0.028(2) 0.025(2) 0.0016(17) -0.0107(17) 0.0063(17)
C01Z 0.0242(18) 0.0303(19) 0.027(2) 0.0022(16) -0.0074(16) -0.0021(16)
C01O 0.0273(19) 0.0249(18) 0.0261(19) 0.0040(16) -0.0093(16) -0.0023(16)
C01R 0.0250(19) 0.0180(17) 0.0218(19) 0.0030(15) -0.0084(16) -0.0015(15)
C01L 0.0233(18) 0.0246(18) 0.0312(19) 0.0013(16) -0.0098(16) -0.0023(15)
C01I 0.0228(18) 0.0202(17) 0.031(2) 0.0023(16) -0.0050(16) -0.0052(15)
C01M 0.0208(19) 0.0252(19) 0.034(2) 0.0076(17) -0.0093(17) -0.0028(16)
C02Z 0.024(2) 0.029(2) 0.039(3) -0.0022(19) -0.0117(19) -0.0057(18)
C02G 0.021(2) 0.039(2) 0.037(3) -0.001(2) -0.0109(19) -0.0019(18)
C02H 0.027(2) 0.041(2) 0.038(2) -0.0053(19) 0.0007(19) -0.0054(18)
C02L 0.039(2) 0.038(2) 0.029(2) -0.0005(18) -0.0121(19) 0.0016(18)
C02D 0.0290(19) 0.0213(17) 0.030(2) -0.0013(16) -0.0070(16) 0.0006(15)
C02K 0.039(2) 0.028(2) 0.027(2) -0.0007(18) -0.0064(19) 0.0016(18)
C02J 0.025(2) 0.038(2) 0.029(2) 0.0047(18) -0.0044(18) -0.0113(18)
C02I 0.039(2) 0.027(2) 0.034(2) 0.0011(18) -0.0001(19) -0.0106(18)
C02M 0.031(2) 0.029(2) 0.030(2) -0.0048(17) -0.0015(18) -0.0069(17)
C02Y 0.037(2) 0.037(2) 0.029(2) 0.0053(18) 0.0019(19) -0.0004(19)
C02A 0.025(2) 0.031(2) 0.043(2) 0.0038(19) -0.0105(19) -0.0076(17)
C02Q 0.049(2) 0.033(2) 0.023(2) 0.0059(18) -0.0056(19) 0.0028(19)
C02B 0.0233(19) 0.0203(18) 0.027(2) -0.0022(16) -0.0086(17) -0.0023(16)
C02F 0.0228(19) 0.028(2) 0.035(2) 0.0007(17) -0.0047(17) -0.0005(16)
C02C 0.0220(19) 0.031(2) 0.039(2) -0.0012(18) -0.0071(18) 0.0007(17)
O02T 0.094(4) 0.124(4) 0.046(3) -0.034(3) -0.027(2) 0.027(3)
C02V 0.0279(19) 0.035(2) 0.0214(19) 0.0058(16) -0.0095(16) -0.0006(16)
C02O 0.031(2) 0.0210(19) 0.036(2) 0.0016(17) 0.0028(18) -0.0052(17)
C02E 0.040(2) 0.032(2) 0.029(2) 0.0036(18) -0.0105(19) 0.0049(18)
C02U 0.030(2) 0.042(2) 0.029(2) 0.0013(18) -0.0048(18) -0.0017(18)
C02S 0.034(2) 0.025(2) 0.043(2) 0.0070(19) 0.006(2) 0.0025(18)
C02W 0.030(2) 0.032(2) 0.039(2) 0.0057(18) -0.0136(18) -0.0096(17)
C02N 0.0287(19) 0.038(2) 0.029(2) -0.0038(17) -0.0070(17) -0.0078(17)
C02X 0.028(2) 0.043(3) 0.037(3) -0.001(2) -0.012(2) -0.006(2)
C02R 0.029(2) 0.0198(18) 0.029(2) 0.0011(16) -0.0068(17) -0.0027(16)
C02P 0.032(2) 0.028(2) 0.042(2) -0.0058(19) -0.003(2) 0.0024(18)
C03F 0.054(3) 0.051(2) 0.028(2) -0.004(2) -0.006(2) 0.012(2)
C03G 0.033(2) 0.045(3) 0.054(3) 0.006(2) -0.025(2) -0.003(2)
C03B 0.050(3) 0.030(2) 0.040(3) 0.013(2) -0.013(2) -0.008(2)
C03I 0.031(3) 0.052(3) 0.069(4) 0.006(3) -0.015(2) -0.007(2)
C03J 0.068(3) 0.033(3) 0.038(3) -0.008(2) -0.012(3) -0.011(2)
C03A 0.022(2) 0.035(2) 0.042(2) 0.0040(19) -0.0109(19) 0.0003(18)
C03N 0.065(3) 0.047(2) 0.034(2) -0.005(2) -0.023(2) -0.004(2)
C03H 0.057(3) 0.032(3) 0.054(3) -0.017(2) -0.008(3) 0.004(2)
C03Q 0.087(4) 0.041(3) 0.036(3) 0.015(2) -0.024(3) 0.009(3)
C03R 0.067(4) 0.065(4) 0.042(3) 0.021(3) -0.022(3) -0.023(3)
C03P 0.026(2) 0.051(3) 0.059(3) -0.014(2) -0.009(2) -0.013(2)
C03M 0.025(2) 0.058(3) 0.041(3) 0.015(2) -0.015(2) -0.006(2)
C03C 0.025(2) 0.033(2) 0.049(3) 0.002(2) -0.016(2) -0.0014(18)
C03O 0.026(2) 0.054(3) 0.060(3) -0.013(2) -0.015(2) -0.009(2)
C03E 0.051(3) 0.034(3) 0.035(3) -0.008(2) -0.006(2) -0.001(2)
C03K 0.027(2) 0.055(3) 0.065(3) -0.017(3) -0.007(2) -0.009(2)
C03L 0.052(2) 0.046(2) 0.034(2) 0.001(2) -0.019(2) -0.011(2)
C03D 0.032(2) 0.046(2) 0.035(2) -0.0017(19) 0.0044(19) -0.0042(19)
C010 0.0215(18) 0.0220(18) 0.0258(19) -0.0016(15) -0.0073(16) -0.0041(15)
C011 0.0218(18) 0.0255(18) 0.0261(19) 0.0017(16) -0.0087(16) -0.0027(15)
C012 0.0184(16) 0.0217(16) 0.0268(18) 0.0020(15) -0.0074(15) 0.0021(14)
C013 0.0271(19) 0.0241(18) 0.028(2) 0.0016(16) -0.0064(16) -0.0017(16)
C014 0.0251(18) 0.0259(18) 0.0260(19) 0.0001(16) -0.0064(16) -0.0040(15)
C015 0.0232(18) 0.0240(18) 0.030(2) -0.0004(16) -0.0060(16) -0.0048(15)
C016 0.0206(17) 0.0219(17) 0.0280(18) 0.0005(15) -0.0049(15) -0.0063(14)
C017 0.0215(18) 0.0224(18) 0.0268(19) -0.0029(15) -0.0092(16) -0.0042(15)
C018 0.0227(18) 0.0236(17) 0.0229(19) 0.0015(15) -0.0058(15) -0.0075(15)
C019 0.0294(19) 0.0274(18) 0.0250(19) 0.0005(16) -0.0130(16) -0.0020(16)
C020 0.0237(19) 0.031(2) 0.031(2) 0.0001(17) -0.0129(17) 0.0002(16)
C021 0.029(2) 0.030(2) 0.031(2) 0.0023(18) -0.0064(18) -0.0017(17)
C022 0.0221(19) 0.030(2) 0.030(2) 0.0004(17) -0.0079(17) -0.0052(16)
C023 0.034(2) 0.0279(19) 0.031(2) 0.0050(17) -0.0115(18) -0.0120(17)
C024 0.025(2) 0.026(2) 0.030(2) -0.0039(17) -0.0095(17) -0.0003(16)
C025 0.032(2) 0.0269(19) 0.029(2) -0.0003(17) -0.0093(18) -0.0048(17)
C026 0.038(2) 0.0310(19) 0.029(2) 0.0074(16) -0.0189(17) -0.0076(17)
C027 0.0227(19) 0.034(2) 0.028(2) 0.0024(17) -0.0029(17) 0.0011(17)
C028 0.034(2) 0.037(2) 0.028(2) 0.0034(18) -0.0115(18) -0.0037(18)
C029 0.0223(19) 0.028(2) 0.039(2) 0.0105(18) -0.0027(18) -0.0005(16)
C030 0.032(2) 0.030(2) 0.032(2) -0.0017(18) -0.0001(19) 0.0024(18)
C031 0.034(2) 0.028(2) 0.042(2) 0.0081(19) -0.0072(19) -0.0130(18)
C032 0.025(2) 0.036(2) 0.031(2) 0.0013(18) -0.0046(18) -0.0034(17)
C033 0.025(2) 0.037(2) 0.036(2) -0.003(2) -0.0138(19) 0.0005(18)
C034 0.023(2) 0.029(2) 0.042(2) -0.0041(18) -0.0036(19) -0.0032(17)
C035 0.034(2) 0.038(3) 0.046(3) -0.005(2) -0.022(2) 0.000(2)
C036 0.036(2) 0.048(3) 0.049(3) 0.012(2) -0.028(2) -0.012(2)
C037 0.023(2) 0.041(3) 0.047(3) 0.009(2) -0.013(2) -0.0041(19)
C038 0.057(3) 0.030(2) 0.033(3) 0.007(2) -0.008(2) -0.005(2)
C039 0.025(2) 0.044(2) 0.035(2) 0.0105(19) -0.0130(18) 0.0002(18)
C2 0.079(4) 0.122(5) 0.095(5) -0.015(4) -0.026(4) 0.030(4)

loop_
_atom_type_symbol
_atom_type_description
_atom_type_scat_dispersion_real
_atom_type_scat_dispersion_imag
_atom_type_scat_source
C C 0.0181 0.0091 'International Tables Vol C Tables 4.2.6.8 and 6.1.1.4'
H H 0.0000 0.0000 'International Tables Vol C Tables 4.2.6.8 and 6.1.1.4'
N N 0.0311 0.0180 'International Tables Vol C Tables 4.2.6.8 and 6.1.1.4'
O O 0.0492 0.0322 'International Tables Vol C Tables 4.2.6.8 and 6.1.1.4'
S S 0.3331 0.5567 'International Tables Vol C Tables 4.2.6.8 and 6.1.1.4'

loop_
_geom_angle_atom_site_label_1
_geom_angle_atom_site_label_2
_geom_angle_atom_site_label_3
_geom_angle
_geom_angle_site_symmetry_1
_geom_angle_site_symmetry_3
_geom_angle_publ_flag
C01R S001 C033 95.70(19) . . ?
C01R S002 C02Z 95.78(19) . . ?
C01U S003 C039 96.01(19) . . ?
C02R S004 C03P 96.1(2) . . ?
C01U S005 C03M 95.19(19) . . ?
C02B S006 C03C 95.4(2) . . ?
C02R S007 C03O 95.1(2) . . ?
C02B S008 C03A 95.88(19) . . ?
C00P N00F C019 122.6(3) . . ?
C00X N00C C01F 122.1(3) . . ?
C028 O00D C03R 115.9(4) . . ?
C016 N00J C02G 116.2(3) . . ?
C017 N00J C02G 117.0(3) . . ?
C017 N00J C016 113.2(3) . . ?
C01N N00K C01O 112.0(3) . . ?
C01N N00K C03G 116.8(3) . . ?
C01O N00K C03G 117.6(3) . . ?
C02K O00E C03J 118.0(4) . . ?
C01H N00I C010 123.0(3) . . ?
C02Q O00M C03Q 118.2(4) . . ?
C00V N00L C01C 114.1(3) . . ?
C00V N00L C02X 118.4(3) . . ?
C01C N00L C02X 116.4(3) . . ?
C00R N00G H00G 117.8 . . ?
C012 N00G H00G 117.8 . . ?
C012 N00G C00R 124.4(3) . . ?
C015 C00U C01H 118.7(3) . . ?
C016 C00U C01H 122.6(4) . . ?
C016 C00U C015 118.7(4) . . ?
C01Y C00S C00P 121.2(4) . . ?
C01Y C00S C01L 119.5(4) . . ?
C01L C00S C00P 119.3(3) . . ?
N00F C00P C00S 126.2(4) . . ?
N00F C00P C01B 118.6(3) . . ?
C01B C00P C00S 115.1(3) . . ?
C014 C00T H00T 120.1 . . ?
C014 C00T C023 119.8(4) . . ?
C023 C00T H00T 120.1 . . ?
N00C C00X C00Z 126.7(4) . . ?
N00C C00X C00Q 117.2(3) . . ?
C00Z C00X C00Q 115.8(3) . . ?
C00R C00V N00L 119.0(4) . . ?
C00R C00V C025 120.1(4) . . ?
C025 C00V N00L 120.9(4) . . ?
C01G C00W C01D 121.2(4) . . ?
C02V C00W C01D 120.3(4) . . ?
C02V C00W C01G 118.4(4) . . ?
C01N C00Z C00X 120.9(4) . . ?
C01I C00Z C00X 119.8(4) . . ?
C01I C00Z C01N 119.3(4) . . ?
C00V C00R N00G 124.1(4) . . ?
C00V C00R C02F 118.5(4) . . ?
C02F C00R N00G 116.9(3) . . ?
C01C C00Y C012 120.8(4) . . ?
C02D C00Y C01C 120.0(4) . . ?
C02D C00Y C012 119.2(4) . . ?
C01U C00Q C00X 119.1(3) . . ?
C01U C00Q C011 120.1(3) . . ?
C011 C00Q C00X 120.5(3) . . ?
C01T C00O C011 118.9(4) . . ?
C018 C00O C01T 118.9(4) . . ?
C018 C00O C011 122.0(4) . . ?
C01Y N00N C036 116.4(3) . . ?
C026 N00N C01Y 112.5(3) . . ?
C026 N00N C036 117.7(4) . . ?
O009 C01D C00W 119.2(4) . . ?
O009 C01D C01B 122.1(4) . . ?
C01B C01D C00W 118.6(4) . . ?
C01O C01F N00C 123.6(4) . . ?
C021 C01F N00C 117.5(3) . . ?
C021 C01F C01O 118.6(4) . . ?
C00W C01G H01G 119.7 . . ?
C01P C01G C00W 120.6(4) . . ?
C01P C01G H01G 119.7 . . ?
C01A C01E H01E 120.1 . . ?
C01W C01E H01E 120.1 . . ?
C01W C01E C01A 119.8(4) . . ?
C00Y C01C N00L 118.5(3) . . ?
C02M C01C N00L 123.1(4) . . ?
C02M C01C C00Y 118.4(4) . . ?
C01D C01B C00P 119.7(3) . . ?
C01R C01B C00P 119.9(3) . . ?
C01R C01B C01D 120.4(4) . . ?
C01E C01A C02U 118.6(4) . . ?
C01E C01A C013 123.0(4) . . ?
C02U C01A C013 118.3(4) . . ?
C00Z C01N N00K 118.3(3) . . ?
C029 C01N N00K 122.9(4) . . ?
C029 C01N C00Z 118.8(4) . . ?
C02P C01K C03E 122.1(4) . . ?
C015 C01K C02P 117.7(4) . . ?
C015 C01K C03E 120.2(4) . . ?
N00I C01H C00U 125.8(4) . . ?
N00I C01H C01V 118.0(3) . . ?
C01V C01H C00U 116.0(3) . . ?
S005 C01U S003 114.5(2) . . ?
C00Q C01U S003 123.3(3) . . ?
C00Q C01U S005 122.2(3) . . ?
C01L C01S C03B 120.4(4) . . ?
C031 C01S C01L 117.6(4) . . ?
C031 C01S C03B 122.0(4) . . ?
C00O C01T H01T 120.0 . . ?
C027 C01T C00O 120.0(4) . . ?
C027 C01T H01T 120.0 . . ?
C01Z C01V C01H 119.5(3) . . ?
C02B C01V C01H 120.8(4) . . ?
C02B C01V C01Z 119.5(4) . . ?
C02D C01X C038 120.5(4) . . ?
C02I C01X C02D 117.2(4) . . ?
C02I C01X C038 122.3(4) . . ?
C00S C01Y N00N 118.5(3) . . ?
C00S C01Y C02W 118.8(4) . . ?
C02W C01Y N00N 122.7(4) . . ?
C02R C01Q C012 119.9(4) . . ?
C02R C01Q C013 119.5(4) . . ?
C013 C01Q C012 120.3(3) . . ?
C01E C01W H01W 119.2 . . ?
C034 C01W C01E 121.5(4) . . ?
C034 C01W H01W 119.2 . . ?
C01M C01J H01J 119.5 . . ?
C01M C01J C018 121.0(4) . . ?
C018 C01J H01J 119.5 . . ?
C01G C01P H01P 119.4 . . ?
C024 C01P C01G 121.2(4) . . ?
C024 C01P H01P 119.4 . . ?
O00H C01Z C01V 120.8(4) . . ?
O00H C01Z C014 119.7(4) . . ?
C01V C01Z C014 119.5(4) . . ?
C01F C01O N00K 119.1(3) . . ?
C01F C01O C02E 119.2(4) . . ?
C02E C01O N00K 121.8(4) . . ?
S001 C01R S002 114.5(2) . . ?
C01B C01R S001 123.2(3) . . ?
C01B C01R S002 122.2(3) . . ?
C00S C01L H01L 119.2 . . ?
C01S C01L C00S 121.7(4) . . ?
C01S C01L H01L 119.2 . . ?
C00Z C01I H01I 118.8 . . ?
C00Z C01I C02O 122.4(4) . . ?
C02O C01I H01I 118.8 . . ?
C01J C01M C027 118.1(4) . . ?
C01J C01M C037 120.9(4) . . ?
C027 C01M C037 120.9(4) . . ?
S002 C02Z H02E 110.2 . . ?
S002 C02Z H02G 110.2 . . ?
H02E C02Z H02G 108.5 . . ?
C033 C02Z S002 107.8(3) . . ?
C033 C02Z H02E 110.2 . . ?
C033 C02Z H02G 110.2 . . ?
N00J C02G H02J 109.5 . . ?
N00J C02G H02K 109.5 . . ?
N00J C02G H02N 109.5 . . ?
H02J C02G H02K 109.5 . . ?
H02J C02G H02N 109.5 . . ?
H02K C02G H02N 109.5 . . ?
C02A C02H H02O 119.6 . . ?
C02N C02H H02O 119.6 . . ?
C02N C02H C02A 120.7(4) . . ?
C03F C02L H02L 118.9 . . ?
C019 C02L H02L 118.9 . . ?
C019 C02L C03F 122.2(4) . . ?
C00Y C02D C01X 122.0(4) . . ?
C00Y C02D H02D 119.0 . . ?
C01X C02D H02D 119.0 . . ?
O00E C02K C025 123.2(4) . . ?
O00E C02K C030 116.2(4) . . ?
C025 C02K C030 120.6(4) . . ?
C022 C02J H02P 120.7 . . ?
C028 C02J H02P 120.7 . . ?
C028 C02J C022 118.7(4) . . ?
C01X C02I H02I 119.1 . . ?
C01X C02I C02M 121.8(4) . . ?
C02M C02I H02I 119.1 . . ?
C01C C02M C02I 120.6(4) . . ?
C01C C02M H02M 119.7 . . ?
C02I C02M H02M 119.7 . . ?
C02Q C02Y H02Y 120.2 . . ?
C02Q C02Y C021 119.5(4) . . ?
C021 C02Y H02Y 120.2 . . ?
C02H C02A C03I 120.7(4) . . ?
C023 C02A C02H 118.5(4) . . ?
C023 C02A C03I 120.8(4) . . ?
O00M C02Q C02Y 116.6(4) . . ?
O00M C02Q C02E 123.3(4) . . ?
C02Y C02Q C02E 120.2(4) . . ?
S006 C02B S008 115.3(2) . . ?
C01V C02B S006 122.2(3) . . ?
C01V C02B S008 122.5(3) . . ?
C00R C02F H02F 119.0 . . ?
C030 C02F C00R 122.0(4) . . ?
C030 C02F H02F 119.0 . . ?
C02P C02C H02Q 119.9 . . ?
C016 C02C H02Q 119.9 . . ?
C016 C02C C02P 120.3(4) . . ?
C2 O02T C03N 113.0(5) . . ?
C00W C02V H02V 119.7 . . ?
C032 C02V C00W 120.5(4) . . ?
C032 C02V H02V 119.7 . . ?
C01I C02O C03H 120.6(4) . . ?
C02S C02O C01I 117.2(4) . . ?
C02S C02O C03H 122.2(4) . . ?
C01O C02E H02H 119.7 . . ?
C02Q C02E C01O 120.5(4) . . ?
C02Q C02E H02H 119.7 . . ?
C01A C02U H02U 119.7 . . ?
C03D C02U C01A 120.5(4) . . ?
C03D C02U H02U 119.7 . . ?
C02O C02S H02S 119.2 . . ?
C029 C02S C02O 121.7(4) . . ?
C029 C02S H02S 119.2 . . ?
C01Y C02W H02W 119.6 . . ?
C031 C02W C01Y 120.7(4) . . ?
C031 C02W H02W 119.6 . . ?
C02H C02N H02R 119.7 . . ?
C02H C02N C014 120.6(4) . . ?
C014 C02N H02R 119.7 . . ?
N00L C02X H02A 109.5 . . ?
N00L C02X H02B 109.5 . . ?
N00L C02X H02C 109.5 . . ?
H02A C02X H02B 109.5 . . ?
H02A C02X H02C 109.5 . . ?
H02B C02X H02C 109.5 . . ?
S004 C02R S007 114.8(2) . . ?
C01Q C02R S004 123.6(3) . . ?
C01Q C02R S007 121.6(3) . . ?
C01K C02P C02C 121.4(4) . . ?
C01K C02P H02T 119.3 . . ?
C02C C02P H02T 119.3 . . ?
C02L C03F H03O 121.4 . . ?
C03N C03F C02L 117.3(5) . . ?
C03N C03F H03O 121.4 . . ?
N00K C03G H03Z 109.5 . . ?
N00K C03G H 109.5 . . ?
N00K C03G HA 109.5 . . ?
H03Z C03G H 109.5 . . ?
H03Z C03G HA 109.5 . . ?
H C03G HA 109.5 . . ?
C01S C03B H03P 109.5 . . ?
C01S C03B H03Q 109.5 . . ?
C01S C03B H03R 109.5 . . ?
H03P C03B H03Q 109.5 . . ?
H03P C03B H03R 109.5 . . ?
H03Q C03B H03R 109.5 . . ?
C02A C03I H5 109.5 . . ?
C02A C03I HB 109.5 . . ?
C02A C03I HC 109.5 . . ?
H5 C03I HB 109.5 . . ?
H5 C03I HC 109.5 . . ?
HB C03I HC 109.5 . . ?
O00E C03J H03A 109.5 . . ?
O00E C03J H03B 109.5 . . ?
O00E C03J H03C 109.5 . . ?
H03A C03J H03B 109.5 . . ?
H03A C03J H03C 109.5 . . ?
H03B C03J H03C 109.5 . . ?
S008 C03A H6 110.0 . . ?
S008 C03A HD 110.0 . . ?
H6 C03A HD 108.4 . . ?
C03C C03A S008 108.3(3) . . ?
C03C C03A H6 110.0 . . ?
C03C C03A HD 110.0 . . ?
C03F C03N O02T 125.7(5) . . ?
C03L C03N O02T 112.0(5) . . ?
C03L C03N C03F 122.3(4) . . ?
C02O C03H H03 109.5 . . ?
C02O C03H HE 109.5 . . ?
C02O C03H HF 109.5 . . ?
H03 C03H HE 109.5 . . ?
H03 C03H HF 109.5 . . ?
HE C03H HF 109.5 . . ?
O00M C03Q H1 109.5 . . ?
O00M C03Q HG 109.5 . . ?
O00M C03Q HH 109.5 . . ?
H1 C03Q HG 109.5 . . ?
H1 C03Q HH 109.5 . . ?
HG C03Q HH 109.5 . . ?
O00D C03R H7 109.5 . . ?
O00D C03R HI 109.5 . . ?
O00D C03R HJ 109.5 . . ?
H7 C03R HI 109.5 . . ?
H7 C03R HJ 109.5 . . ?
HI C03R HJ 109.5 . . ?
S004 C03P H03D 110.2 . . ?
S004 C03P H03E 110.2 . . ?
H03D C03P H03E 108.5 . . ?
C03O C03P S004 107.6(3) . . ?
C03O C03P H03D 110.2 . . ?
C03O C03P H03E 110.2 . . ?
S005 C03M H2 110.2 . . ?
S005 C03M HK 110.2 . . ?
H2 C03M HK 108.5 . . ?
C039 C03M S005 107.5(3) . . ?
C039 C03M H2 110.2 . . ?
C039 C03M HK 110.2 . . ?
S006 C03C H8 110.1 . . ?
S006 C03C HL 110.1 . . ?
C03A C03C S006 108.2(3) . . ?
C03A C03C H8 110.1 . . ?
C03A C03C HL 110.1 . . ?
H8 C03C HL 108.4 . . ?
S007 C03O H03F 110.4 . . ?
S007 C03O H03G 110.4 . . ?
C03P C03O S007 106.6(3) . . ?
C03P C03O H03F 110.4 . . ?
C03P C03O H03G 110.4 . . ?
H03F C03O H03G 108.6 . . ?
C01K C03E H9 109.5 . . ?
C01K C03E HM 109.5 . . ?
C01K C03E HN 109.5 . . ?
H9 C03E HM 109.5 . . ?
H9 C03E HN 109.5 . . ?
HM C03E HN 109.5 . . ?
H03H C03K H03I 109.5 . . ?
H03H C03K H03J 109.5 . . ?
H03I C03K H03J 109.5 . . ?
C034 C03K H03H 109.5 . . ?
C034 C03K H03I 109.5 . . ?
C034 C03K H03J 109.5 . . ?
C03N C03L H03S 120.2 . . ?
C03N C03L C026 119.6(5) . . ?
C026 C03L H03S 120.2 . . ?
C02U C03D H03K 119.4 . . ?
C034 C03D C02U 121.2(4) . . ?
C034 C03D H03K 119.4 . . ?
N00I C010 C017 124.6(3) . . ?
C022 C010 N00I 116.8(3) . . ?
C022 C010 C017 118.0(4) . . ?
O00A C011 C00Q 121.0(4) . . ?
O00A C011 C00O 117.3(4) . . ?
C00Q C011 C00O 121.5(3) . . ?
N00G C012 C00Y 126.0(4) . . ?
N00G C012 C01Q 117.6(3) . . ?
C00Y C012 C01Q 115.9(3) . . ?
O00B C013 C01A 117.7(4) . . ?
O00B C013 C01Q 120.7(4) . . ?
C01Q C013 C01A 121.6(4) . . ?
C00T C014 C01Z 122.0(4) . . ?
C02N C014 C00T 119.1(4) . . ?
C02N C014 C01Z 119.0(4) . . ?
C00U C015 H015 118.9 . . ?
C01K C015 C00U 122.3(4) . . ?
C01K C015 H015 118.9 . . ?
C00U C016 N00J 118.5(3) . . ?
C02C C016 N00J 121.9(4) . . ?
C02C C016 C00U 119.6(4) . . ?
C010 C017 N00J 119.3(3) . . ?
C020 C017 N00J 121.4(3) . . ?
C020 C017 C010 119.4(4) . . ?
C00O C018 C01J 120.1(4) . . ?
C00O C018 H018 119.9 . . ?
C01J C018 H018 119.9 . . ?
C02L C019 N00F 117.4(4) . . ?
C02L C019 C026 118.7(4) . . ?
C026 C019 N00F 123.3(4) . . ?
C017 C020 H020 119.5 . . ?
C017 C020 C028 120.9(4) . . ?
C028 C020 H020 119.5 . . ?
C01F C021 H021 119.0 . . ?
C02Y C021 C01F 121.9(4) . . ?
C02Y C021 H021 119.0 . . ?
C02J C022 C010 122.7(4) . . ?
C02J C022 H022 118.7 . . ?
C010 C022 H022 118.7 . . ?
C00T C023 H023 119.4 . . ?
C02A C023 C00T 121.3(4) . . ?
C02A C023 H023 119.4 . . ?
C01P C024 C032 118.1(4) . . ?
C01P C024 C035 120.5(4) . . ?
C032 C024 C035 121.4(4) . . ?
C00V C025 H025 120.1 . . ?
C02K C025 C00V 119.8(4) . . ?
C02K C025 H025 120.1 . . ?
C03L C026 N00N 121.0(4) . . ?
C03L C026 C019 119.8(4) . . ?
C019 C026 N00N 119.2(4) . . ?
C01T C027 C01M 121.7(4) . . ?
C01T C027 H027 119.2 . . ?
C01M C027 H027 119.2 . . ?
O00D C028 C02J 125.1(4) . . ?
O00D C028 C020 114.7(4) . . ?
C02J C028 C020 120.2(4) . . ?
C01N C029 H029 119.7 . . ?
C02S C029 C01N 120.6(4) . . ?
C02S C029 H029 119.7 . . ?
C02K C030 H030 120.5 . . ?
C02F C030 C02K 119.0(4) . . ?
C02F C030 H030 120.5 . . ?
C01S C031 H031 119.2 . . ?
C02W C031 C01S 121.6(4) . . ?
C02W C031 H031 119.2 . . ?
C02V C032 C024 121.1(4) . . ?
C02V C032 H032 119.4 . . ?
C024 C032 H032 119.4 . . ?
S001 C033 H03T 110.2 . . ?
S001 C033 H03U 110.2 . . ?
C02Z C033 S001 107.5(3) . . ?
C02Z C033 H03T 110.2 . . ?
C02Z C033 H03U 110.2 . . ?
H03T C033 H03U 108.5 . . ?
C01W C034 C03K 120.8(4) . . ?
C03D C034 C01W 118.3(4) . . ?
C03D C034 C03K 120.8(4) . . ?
C024 C035 H03V 109.5 . . ?
C024 C035 H03W 109.5 . . ?
C024 C035 H03X 109.5 . . ?
H03V C035 H03W 109.5 . . ?
H03V C035 H03X 109.5 . . ?
H03W C035 H03X 109.5 . . ?
N00N C036 H03Y 109.5 . . ?
N00N C036 HO 109.5 . . ?
N00N C036 HP 109.5 . . ?
H03Y C036 HO 109.5 . . ?
H03Y C036 HP 109.5 . . ?
HO C036 HP 109.5 . . ?
C01M C037 H3 109.5 . . ?
C01M C037 HQ 109.5 . . ?
C01M C037 HR 109.5 . . ?
H3 C037 HQ 109.5 . . ?
H3 C037 HR 109.5 . . ?
HQ C037 HR 109.5 . . ?
C01X C038 H03L 109.5 . . ?
C01X C038 H03M 109.5 . . ?
C01X C038 H03N 109.5 . . ?
H03L C038 H03M 109.5 . . ?
H03L C038 H03N 109.5 . . ?
H03M C038 H03N 109.5 . . ?
S003 C039 H4 110.1 . . ?
S003 C039 HS 110.1 . . ?
C03M C039 S003 108.0(3) . . ?
C03M C039 H4 110.1 . . ?
C03M C039 HS 110.1 . . ?
H4 C039 HS 108.4 . . ?
O02T C2 H2A 109.5 . . ?
O02T C2 H2B 109.5 . . ?
O02T C2 H2C 109.5 . . ?
H2A C2 H2B 109.5 . . ?
H2A C2 H2C 109.5 . . ?
H2B C2 H2C 109.5 . . ?

loop_
_geom_bond_atom_site_label_1
_geom_bond_atom_site_label_2
_geom_bond_distance
_geom_bond_site_symmetry_2
_geom_bond_publ_flag
S001 C01R 1.739(4) . ?
S001 C033 1.812(4) . ?
S002 C01R 1.760(4) . ?
S002 C02Z 1.810(4) . ?
S003 C01U 1.749(4) . ?
S003 C039 1.811(4) . ?
S004 C02R 1.744(4) . ?
S004 C03P 1.810(4) . ?
S005 C01U 1.748(4) . ?
S005 C03M 1.809(4) . ?
S006 C02B 1.742(4) . ?
S006 C03C 1.813(4) . ?
S007 C02R 1.750(4) . ?
S007 C03O 1.822(5) . ?
S008 C02B 1.745(4) . ?
S008 C03A 1.819(4) . ?
O009 C01D 1.232(5) . ?
O00B C013 1.231(5) . ?
O00A C011 1.237(5) . ?
O00H C01Z 1.224(5) . ?
N00F C00P 1.281(5) . ?
N00F C019 1.416(5) . ?
N00C C00X 1.282(5) . ?
N00C C01F 1.416(5) . ?
O00D C03R 1.414(6) . ?
O00D C028 1.382(5) . ?
N00J C02G 1.453(5) . ?
N00J C016 1.441(5) . ?
N00J C017 1.424(5) . ?
N00K C01N 1.426(5) . ?
N00K C01O 1.430(5) . ?
N00K C03G 1.450(5) . ?
O00E C02K 1.379(5) . ?
O00E C03J 1.415(5) . ?
N00I C01H 1.283(5) . ?
N00I C010 1.406(5) . ?
O00M C02Q 1.372(5) . ?
O00M C03Q 1.389(6) . ?
N00L C00V 1.422(5) . ?
N00L C01C 1.433(5) . ?
N00L C02X 1.461(5) . ?
N00G H00G 0.8800 . ?
N00G C00R 1.409(5) . ?
N00G C012 1.282(5) . ?
C00U C01H 1.484(5) . ?
C00U C015 1.403(6) . ?
C00U C016 1.398(5) . ?
C00S C00P 1.488(5) . ?
C00S C01Y 1.392(5) . ?
C00S C01L 1.400(6) . ?
C00P C01B 1.478(5) . ?
C00T H00T 0.9500 . ?
C00T C014 1.388(6) . ?
C00T C023 1.388(6) . ?
C00X C00Z 1.478(5) . ?
C00X C00Q 1.493(5) . ?
C00V C00R 1.392(5) . ?
C00V C025 1.401(6) . ?
C00W C01D 1.493(5) . ?
C00W C01G 1.390(6) . ?
C00W C02V 1.389(6) . ?
C00Z C01N 1.399(5) . ?
C00Z C01I 1.390(6) . ?
C00R C02F 1.401(6) . ?
C00Y C01C 1.397(6) . ?
C00Y C02D 1.390(6) . ?
C00Y C012 1.487(5) . ?
C00Q C01U 1.371(5) . ?
C00Q C011 1.459(5) . ?
C00O C01T 1.395(6) . ?
C00O C011 1.496(5) . ?
C00O C018 1.392(5) . ?
N00N C01Y 1.432(5) . ?
N00N C026 1.422(6) . ?
N00N C036 1.461(5) . ?
C01D C01B 1.468(6) . ?
C01F C01O 1.395(5) . ?
C01F C021 1.390(6) . ?
C01G H01G 0.9500 . ?
C01G C01P 1.388(6) . ?
C01E H01E 0.9500 . ?
C01E C01A 1.393(6) . ?
C01E C01W 1.390(6) . ?
C01C C02M 1.387(6) . ?
C01B C01R 1.380(5) . ?
C01A C02U 1.394(6) . ?
C01A C013 1.495(6) . ?
C01N C029 1.389(6) . ?
C01K C02P 1.384(6) . ?
C01K C03E 1.511(6) . ?
C01K C015 1.383(6) . ?
C01H C01V 1.484(5) . ?
C01S C01L 1.392(6) . ?
C01S C03B 1.514(6) . ?
C01S C031 1.383(6) . ?
C01T H01T 0.9500 . ?
C01T C027 1.381(5) . ?
C01V C01Z 1.475(6) . ?
C01V C02B 1.380(5) . ?
C01X C02D 1.390(6) . ?
C01X C02I 1.385(6) . ?
C01X C038 1.514(6) . ?
C01Y C02W 1.394(6) . ?
C01Q C02R 1.374(5) . ?
C01Q C012 1.488(5) . ?
C01Q C013 1.471(6) . ?
C01W H01W 0.9500 . ?
C01W C034 1.381(6) . ?
C01J H01J 0.9500 . ?
C01J C01M 1.385(6) . ?
C01J C018 1.395(5) . ?
C01P H01P 0.9500 . ?
C01P C024 1.375(6) . ?
C01Z C014 1.494(6) . ?
C01O C02E 1.409(6) . ?
C01L H01L 0.9500 . ?
C01I H01I 0.9500 . ?
C01I C02O 1.390(6) . ?
C01M C027 1.388(6) . ?
C01M C037 1.509(5) . ?
C02Z H02E 0.9900 . ?
C02Z H02G 0.9900 . ?
C02Z C033 1.511(6) . ?
C02G H02J 0.9800 . ?
C02G H02K 0.9800 . ?
C02G H02N 0.9800 . ?
C02H H02O 0.9500 . ?
C02H C02A 1.385(6) . ?
C02H C02N 1.383(6) . ?
C02L H02L 0.9500 . ?
C02L C03F 1.400(6) . ?
C02L C019 1.373(6) . ?
C02D H02D 0.9500 . ?
C02K C025 1.390(6) . ?
C02K C030 1.391(6) . ?
C02J H02P 0.9500 . ?
C02J C022 1.384(6) . ?
C02J C028 1.383(6) . ?
C02I H02I 0.9500 . ?
C02I C02M 1.389(6) . ?
C02M H02M 0.9500 . ?
C02Y H02Y 0.9500 . ?
C02Y C02Q 1.374(6) . ?
C02Y C021 1.378(6) . ?
C02A C03I 1.507(6) . ?
C02A C023 1.381(6) . ?
C02Q C02E 1.380(6) . ?
C02F H02F 0.9500 . ?
C02F C030 1.372(6) . ?
C02C H02Q 0.9500 . ?
C02C C02P 1.394(6) . ?
C02C C016 1.384(6) . ?
O02T C03N 1.394(6) . ?
O02T C2 1.295(7) . ?
C02V H02V 0.9500 . ?
C02V C032 1.380(6) . ?
C02O C02S 1.388(6) . ?
C02O C03H 1.505(6) . ?
C02E H02H 0.9500 . ?
C02U H02U 0.9500 . ?
C02U C03D 1.381(6) . ?
C02S H02S 0.9500 . ?
C02S C029 1.381(6) . ?
C02W H02W 0.9500 . ?
C02W C031 1.379(6) . ?
C02N H02R 0.9500 . ?
C02N C014 1.385(6) . ?
C02X H02A 0.9800 . ?
C02X H02B 0.9800 . ?
C02X H02C 0.9800 . ?
C02P H02T 0.9500 . ?
C03F H03O 0.9500 . ?
C03F C03N 1.387(7) . ?
C03G H03Z 0.9800 . ?
C03G H 0.9800 . ?
C03G HA 0.9800 . ?
C03B H03P 0.9800 . ?
C03B H03Q 0.9800 . ?
C03B H03R 0.9800 . ?
C03I H5 0.9800 . ?
C03I HB 0.9800 . ?
C03I HC 0.9800 . ?
C03J H03A 0.9800 . ?
C03J H03B 0.9800 . ?
C03J H03C 0.9800 . ?
C03A H6 0.9900 . ?
C03A HD 0.9900 . ?
C03A C03C 1.506(6) . ?
C03N C03L 1.371(7) . ?
C03H H03 0.9800 . ?
C03H HE 0.9800 . ?
C03H HF 0.9800 . ?
C03Q H1 0.9800 . ?
C03Q HG 0.9800 . ?
C03Q HH 0.9800 . ?
C03R H7 0.9800 . ?
C03R HI 0.9800 . ?
C03R HJ 0.9800 . ?
C03P H03D 0.9900 . ?
C03P H03E 0.9900 . ?
C03P C03O 1.521(7) . ?
C03M H2 0.9900 . ?
C03M HK 0.9900 . ?
C03M C039 1.501(6) . ?
C03C H8 0.9900 . ?
C03C HL 0.9900 . ?
C03O H03F 0.9900 . ?
C03O H03G 0.9900 . ?
C03E H9 0.9800 . ?
C03E HM 0.9800 . ?
C03E HN 0.9800 . ?
C03K H03H 0.9800 . ?
C03K H03I 0.9800 . ?
C03K H03J 0.9800 . ?
C03K C034 1.511(6) . ?
C03L H03S 0.9500 . ?
C03L C026 1.387(6) . ?
C03D H03K 0.9500 . ?
C03D C034 1.380(6) . ?
C010 C017 1.411(5) . ?
C010 C022 1.393(5) . ?
C015 H015 0.9500 . ?
C017 C020 1.392(6) . ?
C018 H018 0.9500 . ?
C019 C026 1.414(6) . ?
C020 H020 0.9500 . ?
C020 C028 1.394(6) . ?
C021 H021 0.9500 . ?
C022 H022 0.9500 . ?
C023 H023 0.9500 . ?
C024 C032 1.396(6) . ?
C024 C035 1.516(6) . ?
C025 H025 0.9500 . ?
C027 H027 0.9500 . ?
C029 H029 0.9500 . ?
C030 H030 0.9500 . ?
C031 H031 0.9500 . ?
C032 H032 0.9500 . ?
C033 H03T 0.9900 . ?
C033 H03U 0.9900 . ?
C035 H03V 0.9800 . ?
C035 H03W 0.9800 . ?
C035 H03X 0.9800 . ?
C036 H03Y 0.9800 . ?
C036 HO 0.9800 . ?
C036 HP 0.9800 . ?
C037 H3 0.9800 . ?
C037 HQ 0.9800 . ?
C037 HR 0.9800 . ?
C038 H03L 0.9800 . ?
C038 H03M 0.9800 . ?
C038 H03N 0.9800 . ?
C039 H4 0.9900 . ?
C039 HS 0.9900 . ?
C2 H2A 0.9800 . ?
C2 H2B 0.9800 . ?
C2 H2C 0.9800 . ?

loop_
_geom_torsion_atom_site_label_1
_geom_torsion_atom_site_label_2
_geom_torsion_atom_site_label_3
_geom_torsion_atom_site_label_4
_geom_torsion
_geom_torsion_site_symmetry_1
_geom_torsion_site_symmetry_2
_geom_torsion_site_symmetry_3
_geom_torsion_site_symmetry_4
_geom_torsion_publ_flag
S002 C02Z C033 S001 -46.6(4) . . . . ?
S004 C03P C03O S007 -47.6(4) . . . . ?
S005 C03M C039 S003 46.5(4) . . . . ?
S008 C03A C03C S006 44.5(4) . . . . ?
O009 C01D C01B C00P -160.7(4) . . . . ?
O009 C01D C01B C01R 16.9(6) . . . . ?
O00H C01Z C014 C00T 140.2(4) . . . . ?
O00H C01Z C014 C02N -39.7(6) . . . . ?
N00F C00P C01B C01D -139.1(4) . . . . ?
N00F C00P C01B C01R 43.3(5) . . . . ?
N00F C019 C026 N00N 9.6(6) . . . . ?
N00F C019 C026 C03L -169.6(4) . . . . ?
N00C C00X C00Z C01N -44.5(6) . . . . ?
N00C C00X C00Z C01I 137.0(4) . . . . ?
N00C C00X C00Q C01U -49.7(5) . . . . ?
N00C C00X C00Q C011 136.3(4) . . . . ?
N00C C01F C01O N00K -6.3(6) . . . . ?
N00C C01F C01O C02E 173.6(4) . . . . ?
N00C C01F C021 C02Y -176.3(4) . . . . ?
N00J C017 C020 C028 -177.9(4) . . . . ?
N00K C01N C029 C02S 178.3(4) . . . . ?
N00K C01O C02E C02Q -178.5(4) . . . . ?
O00E C02K C025 C00V 179.9(4) . . . . ?
O00E C02K C030 C02F -178.5(4) . . . . ?
N00I C01H C01V C01Z 138.4(4) . . . . ?
N00I C01H C01V C02B -46.0(5) . . . . ?
N00I C010 C017 N00J -7.8(6) . . . . ?
N00I C010 C017 C020 171.4(4) . . . . ?
N00I C010 C022 C02J -174.5(4) . . . . ?
O00M C02Q C02E C01O 178.0(4) . . . . ?
N00L C00V C00R N00G 7.1(6) . . . . ?
N00L C00V C00R C02F 178.5(4) . . . . ?
N00L C00V C025 C02K -179.9(4) . . . . ?
N00L C01C C02M C02I 178.9(4) . . . . ?
N00G C00R C02F C030 173.4(4) . . . . ?
C00U C01H C01V C01Z -46.3(5) . . . . ?
C00U C01H C01V C02B 129.2(4) . . . . ?
C00S C00P C01B C01D 44.7(5) . . . . ?
C00S C00P C01B C01R -133.0(4) . . . . ?
C00S C01Y C02W C031 1.2(7) . . . . ?
C00P N00F C019 C02L 144.0(4) . . . . ?
C00P N00F C019 C026 -44.7(6) . . . . ?
C00P C00S C01Y N00N -0.9(6) . . . . ?
C00P C00S C01Y C02W 176.7(4) . . . . ?
C00P C00S C01L C01S -177.6(4) . . . . ?
C00P C01B C01R S001 -8.1(5) . . . . ?
C00P C01B C01R S002 172.5(3) . . . . ?
C00X N00C C01F C01O 44.5(6) . . . . ?
C00X N00C C01F C021 -142.8(4) . . . . ?
C00X C00Z C01N N00K 3.3(5) . . . . ?
C00X C00Z C01N C029 -176.1(4) . . . . ?
C00X C00Z C01I C02O 178.6(4) . . . . ?
C00X C00Q C01U S003 -171.9(3) . . . . ?
C00X C00Q C01U S005 6.4(5) . . . . ?
C00X C00Q C011 O00A 165.0(4) . . . . ?
C00X C00Q C011 C00O -18.3(5) . . . . ?
C00V N00L C01C C00Y -66.4(5) . . . . ?
C00V N00L C01C C02M 114.8(4) . . . . ?
C00V C00R C02F C030 1.4(6) . . . . ?
C00W C01D C01B C00P 23.4(5) . . . . ?
C00W C01D C01B C01R -158.9(4) . . . . ?
C00W C01G C01P C024 0.8(6) . . . . ?
C00W C02V C032 C024 1.9(6) . . . . ?
C00Z C00X C00Q C01U 124.5(4) . . . . ?
C00Z C00X C00Q C011 -49.5(5) . . . . ?
C00Z C01N C029 C02S -2.3(6) . . . . ?
C00Z C01I C02O C02S -2.6(6) . . . . ?
C00Z C01I C02O C03H 177.6(4) . . . . ?
C00R N00G C012 C00Y -5.2(6) . . . . ?
C00R N00G C012 C01Q -176.7(3) . . . . ?
C00R C00V C025 C02K -1.5(6) . . . . ?
C00R C02F C030 C02K -1.5(6) . . . . ?
C00Y C01C C02M C02I 0.2(6) . . . . ?
C00Q C00X C00Z C01N 141.9(4) . . . . ?
C00Q C00X C00Z C01I -36.6(5) . . . . ?
C00O C01T C027 C01M -1.0(6) . . . . ?
N00N C01Y C02W C031 178.7(4) . . . . ?
C01D C00W C01G C01P 175.0(4) . . . . ?
C01D C00W C02V C032 -176.4(4) . . . . ?
C01D C01B C01R S001 174.2(3) . . . . ?
C01D C01B C01R S002 -5.1(5) . . . . ?
C01F N00C C00X C00Z 1.2(6) . . . . ?
C01F N00C C00X C00Q 174.7(3) . . . . ?
C01F C01O C02E C02Q 1.6(6) . . . . ?
C01G C00W C01D O009 -134.7(4) . . . . ?
C01G C00W C01D C01B 41.3(5) . . . . ?
C01G C00W C02V C032 0.7(6) . . . . ?
C01G C01P C024 C032 1.7(6) . . . . ?
C01G C01P C024 C035 -176.6(4) . . . . ?
C01E C01A C02U C03D 1.0(6) . . . . ?
C01E C01A C013 O00B -141.6(4) . . . . ?
C01E C01A C013 C01Q 37.1(6) . . . . ?
C01E C01W C034 C03K -174.9(4) . . . . ?
C01E C01W C034 C03D 2.2(6) . . . . ?
C01C N00L C00V C00R 63.1(5) . . . . ?
C01C N00L C00V C025 -118.5(4) . . . . ?
C01C C00Y C02D C01X -0.6(6) . . . . ?
C01C C00Y C012 N00G 43.7(6) . . . . ?
C01C C00Y C012 C01Q -144.7(4) . . . . ?
C01A C01E C01W C034 0.4(6) . . . . ?
C01A C02U C03D C034 1.7(7) . . . . ?
C01N N00K C01O C01F -65.8(5) . . . . ?
C01N N00K C01O C02E 114.2(4) . . . . ?
C01N C00Z C01I C02O 0.1(6) . . . . ?
C01H N00I C010 C017 43.8(6) . . . . ?
C01H N00I C010 C022 -144.6(4) . . . . ?
C01H C00U C015 C01K 177.3(4) . . . . ?
C01H C00U C016 N00J 2.4(5) . . . . ?
C01H C00U C016 C02C -176.1(4) . . . . ?
C01H C01V C01Z O00H 160.4(4) . . . . ?
C01H C01V C01Z C014 -20.1(5) . . . . ?
C01H C01V C02B S006 8.0(5) . . . . ?
C01H C01V C02B S008 -172.2(3) . . . . ?
C01U S003 C039 C03M -32.2(4) . . . . ?
C01U S005 C03M C039 -37.8(4) . . . . ?
C01U C00Q C011 O00A -8.9(6) . . . . ?
C01U C00Q C011 C00O 167.7(4) . . . . ?
C01T C00O C011 O00A -35.2(5) . . . . ?
C01T C00O C011 C00Q 148.1(4) . . . . ?
C01T C00O C018 C01J 3.6(6) . . . . ?
C01V C01Z C014 C00T -39.3(6) . . . . ?
C01V C01Z C014 C02N 140.7(4) . . . . ?
C01X C02I C02M C01C -0.2(7) . . . . ?
C01Y C00S C00P N00F 44.2(6) . . . . ?
C01Y C00S C00P C01B -139.8(4) . . . . ?
C01Y C00S C01L C01S 1.3(6) . . . . ?
C01Y N00N C026 C03L -117.8(4) . . . . ?
C01Y N00N C026 C019 63.1(5) . . . . ?
C01Y C02W C031 C01S 0.9(7) . . . . ?
C01W C01E C01A C02U -2.0(6) . . . . ?
C01W C01E C01A C013 173.2(4) . . . . ?
C01J C01M C027 C01T 3.5(6) . . . . ?
C01P C024 C032 C02V -3.1(6) . . . . ?
C01Z C01V C02B S006 -176.5(3) . . . . ?
C01Z C01V C02B S008 3.3(5) . . . . ?
C01O N00K C01N C00Z 65.7(4) . . . . ?
C01O N00K C01N C029 -115.0(4) . . . . ?
C01O C01F C021 C02Y -3.1(6) . . . . ?
C01R S001 C033 C02Z 36.6(3) . . . . ?
C01R S002 C02Z C033 33.6(3) . . . . ?
C01L C00S C00P N00F -136.8(4) . . . . ?
C01L C00S C00P C01B 39.1(5) . . . . ?
C01L C00S C01Y N00N -179.9(4) . . . . ?
C01L C00S C01Y C02W -2.3(6) . . . . ?
C01L C01S C031 C02W -1.8(6) . . . . ?
C01I C00Z C01N N00K -178.2(3) . . . . ?
C01I C00Z C01N C029 2.4(5) . . . . ?
C01I C02O C02S C029 2.7(6) . . . . ?
C01M C01J C018 C00O -1.1(6) . . . . ?
C02Z S002 C01R S001 -8.7(2) . . . . ?
C02Z S002 C01R C01B 170.8(3) . . . . ?
C02G N00J C016 C00U -156.1(4) . . . . ?
C02G N00J C016 C02C 22.3(5) . . . . ?
C02G N00J C017 C010 158.1(4) . . . . ?
C02G N00J C017 C020 -21.0(5) . . . . ?
C02H C02A C023 C00T 1.5(6) . . . . ?
C02H C02N C014 C00T 2.5(6) . . . . ?
C02H C02N C014 C01Z -177.5(4) . . . . ?
C02L C03F C03N O02T -178.2(5) . . . . ?
C02L C03F C03N C03L 1.1(7) . . . . ?
C02L C019 C026 N00N -179.3(4) . . . . ?
C02L C019 C026 C03L 1.6(6) . . . . ?
C02D C00Y C01C N00L -178.6(3) . . . . ?
C02D C00Y C01C C02M 0.2(6) . . . . ?
C02D C00Y C012 N00G -138.4(4) . . . . ?
C02D C00Y C012 C01Q 33.3(5) . . . . ?
C02D C01X C02I C02M -0.2(6) . . . . ?
C02I C01X C02D C00Y 0.6(6) . . . . ?
C02Y C02Q C02E C01O -1.9(7) . . . . ?
C02A C02H C02N C014 -1.6(7) . . . . ?
C02Q C02Y C021 C01F 2.8(7) . . . . ?
C02B S006 C03C C03A -35.6(3) . . . . ?
C02B S008 C03A C03C -31.3(3) . . . . ?
C02B C01V C01Z O00H -15.3(6) . . . . ?
C02B C01V C01Z C014 164.3(4) . . . . ?
O02T C03N C03L C026 -178.5(4) . . . . ?
C02V C00W C01D O009 42.4(6) . . . . ?
C02V C00W C01D C01B -141.7(4) . . . . ?
C02V C00W C01G C01P -2.1(6) . . . . ?
C02O C02S C029 C01N -0.3(6) . . . . ?
C02U C01A C013 O00B 33.6(6) . . . . ?
C02U C01A C013 C01Q -147.7(4) . . . . ?
C02U C03D C034 C01W -3.3(7) . . . . ?
C02U C03D C034 C03K 173.9(4) . . . . ?
C02N C02H C02A C03I 179.5(4) . . . . ?
C02N C02H C02A C023 -0.4(7) . . . . ?
C02X N00L C00V C00R -154.1(4) . . . . ?
C02X N00L C00V C025 24.3(5) . . . . ?
C02X N00L C01C C00Y 150.1(4) . . . . ?
C02X N00L C01C C02M -28.7(5) . . . . ?
C02R S004 C03P C03O 33.6(4) . . . . ?
C02R S007 C03O C03P 38.3(4) . . . . ?
C02R C01Q C012 N00G 48.0(5) . . . . ?
C02R C01Q C012 C00Y -124.4(4) . . . . ?
C02R C01Q C013 O00B 8.4(6) . . . . ?
C02R C01Q C013 C01A -170.3(4) . . . . ?
C02P C01K C015 C00U -2.1(6) . . . . ?
C02P C02C C016 N00J -178.2(4) . . . . ?
C02P C02C C016 C00U 0.2(6) . . . . ?
C03F C02L C019 N00F 173.4(4) . . . . ?
C03F C02L C019 C026 1.7(6) . . . . ?
C03F C03N C03L C026 2.1(8) . . . . ?
C03G N00K C01N C00Z -154.5(4) . . . . ?
C03G N00K C01N C029 24.9(5) . . . . ?
C03G N00K C01O C01F 154.6(4) . . . . ?
C03G N00K C01O C02E -25.3(6) . . . . ?
C03B C01S C01L C00S -179.4(4) . . . . ?
C03B C01S C031 C02W 178.3(4) . . . . ?
C03I C02A C023 C00T -178.4(4) . . . . ?
C03J O00E C02K C025 15.4(6) . . . . ?
C03J O00E C02K C030 -166.1(4) . . . . ?
C03A S008 C02B S006 7.0(3) . . . . ?
C03A S008 C02B C01V -172.8(3) . . . . ?
C03N C03L C026 N00N 177.5(4) . . . . ?
C03N C03L C026 C019 -3.4(7) . . . . ?
C03H C02O C02S C029 -177.5(4) . . . . ?
C03Q O00M C02Q C02Y 156.5(5) . . . . ?
C03Q O00M C02Q C02E -23.4(7) . . . . ?
C03R O00D C028 C02J 17.8(7) . . . . ?
C03R O00D C028 C020 -161.7(4) . . . . ?
C03P S004 C02R S007 -7.2(3) . . . . ?
C03P S004 C02R C01Q 174.3(4) . . . . ?
C03M S005 C01U S003 16.0(3) . . . . ?
C03M S005 C01U C00Q -162.5(4) . . . . ?
C03C S006 C02B S008 14.3(3) . . . . ?
C03C S006 C02B C01V -165.9(3) . . . . ?
C03O S007 C02R S004 -15.9(3) . . . . ?
C03O S007 C02R C01Q 162.6(4) . . . . ?
C03E C01K C02P C02C -178.4(4) . . . . ?
C03E C01K C015 C00U 178.8(4) . . . . ?
C010 N00I C01H C00U 1.2(6) . . . . ?
C010 N00I C01H C01V 175.9(3) . . . . ?
C010 C017 C020 C028 3.0(6) . . . . ?
C011 C00Q C01U S003 2.1(5) . . . . ?
C011 C00Q C01U S005 -179.5(3) . . . . ?
C011 C00O C01T C027 172.0(4) . . . . ?
C011 C00O C018 C01J -170.8(3) . . . . ?
C012 N00G C00R C00V -40.8(6) . . . . ?
C012 N00G C00R C02F 147.8(4) . . . . ?
C012 C00Y C01C N00L -0.7(5) . . . . ?
C012 C00Y C01C C02M 178.1(4) . . . . ?
C012 C00Y C02D C01X -178.6(4) . . . . ?
C012 C01Q C02R S004 172.4(3) . . . . ?
C012 C01Q C02R S007 -6.0(5) . . . . ?
C012 C01Q C013 O00B -165.6(4) . . . . ?
C012 C01Q C013 C01A 15.7(6) . . . . ?
C013 C01A C02U C03D -174.5(4) . . . . ?
C013 C01Q C02R S004 -1.6(5) . . . . ?
C013 C01Q C02R S007 180.0(3) . . . . ?
C013 C01Q C012 N00G -138.0(4) . . . . ?
C013 C01Q C012 C00Y 49.6(5) . . . . ?
C014 C00T C023 C02A -0.6(6) . . . . ?
C015 C00U C01H N00I 141.1(4) . . . . ?
C015 C00U C01H C01V -33.7(5) . . . . ?
C015 C00U C016 N00J 178.6(3) . . . . ?
C015 C00U C016 C02C 0.2(6) . . . . ?
C015 C01K C02P C02C 2.5(6) . . . . ?
C016 N00J C017 C010 -62.6(5) . . . . ?
C016 N00J C017 C020 118.3(4) . . . . ?
C016 C00U C01H N00I -42.6(6) . . . . ?
C016 C00U C01H C01V 142.5(4) . . . . ?
C016 C00U C015 C01K 0.8(6) . . . . ?
C016 C02C C02P C01K -1.6(7) . . . . ?
C017 N00J C016 C00U 64.2(4) . . . . ?
C017 N00J C016 C02C -117.3(4) . . . . ?
C017 C010 C022 C02J -2.4(6) . . . . ?
C017 C020 C028 O00D 176.0(4) . . . . ?
C017 C020 C028 C02J -3.5(6) . . . . ?
C018 C00O C01T C027 -2.6(6) . . . . ?
C018 C00O C011 O00A 139.2(4) . . . . ?
C018 C00O C011 C00Q -37.5(5) . . . . ?
C018 C01J C01M C027 -2.4(6) . . . . ?
C018 C01J C01M C037 174.6(4) . . . . ?
C019 N00F C00P C00S -2.8(6) . . . . ?
C019 N00F C00P C01B -178.6(3) . . . . ?
C019 C02L C03F C03N -3.1(7) . . . . ?
C021 C01F C01O N00K -179.0(4) . . . . ?
C021 C01F C01O C02E 0.9(6) . . . . ?
C021 C02Y C02Q O00M 179.8(4) . . . . ?
C021 C02Y C02Q C02E -0.3(7) . . . . ?
C022 C02J C028 O00D -178.4(4) . . . . ?
C022 C02J C028 C020 1.0(6) . . . . ?
C022 C010 C017 N00J -179.2(3) . . . . ?
C022 C010 C017 C020 -0.1(6) . . . . ?
C023 C00T C014 C01Z 178.6(4) . . . . ?
C023 C00T C014 C02N -1.4(6) . . . . ?
C025 C00V C00R N00G -171.3(4) . . . . ?
C025 C00V C00R C02F 0.1(6) . . . . ?
C025 C02K C030 C02F 0.0(6) . . . . ?
C026 N00N C01Y C00S -66.9(5) . . . . ?
C026 N00N C01Y C02W 115.6(4) . . . . ?
C028 C02J C022 C010 1.9(6) . . . . ?
C030 C02K C025 C00V 1.4(6) . . . . ?
C031 C01S C01L C00S 0.7(6) . . . . ?
C033 S001 C01R S002 -13.8(2) . . . . ?
C033 S001 C01R C01B 166.8(3) . . . . ?
C035 C024 C032 C02V 175.2(4) . . . . ?
C036 N00N C01Y C00S 153.0(4) . . . . ?
C036 N00N C01Y C02W -24.5(6) . . . . ?
C036 N00N C026 C03L 21.8(6) . . . . ?
C036 N00N C026 C019 -157.4(4) . . . . ?
C037 C01M C027 C01T -173.6(4) . . . . ?
C038 C01X C02D C00Y 179.7(4) . . . . ?
C038 C01X C02I C02M -179.3(4) . . . . ?
C039 S003 C01U S005 6.3(3) . . . . ?
C039 S003 C01U C00Q -175.3(3) . . . . ?
C2 O02T C03N C03F -16.2(9) . . . . ?
C2 O02T C03N C03L 164.4(6) . . . . ?
